data_7116308
loop_
_publ_author_name
'Jiang, Xiaoqing'
'Yao, Xuyang'
'Huang, Xinghua'
'Wang, Qiaochun'
'Tian, He'

_publ_section_title
;
 A cucurbit[5]uril analogue from dimethylpropanediurea-formaldehyde
 condensation.
;
_journal_issue 14
_journal_name_full 'Chemical communications (Cambridge, England)'
_journal_page_first 2890
_journal_paper_doi 10.1039/c4cc09900a
_journal_volume 51
_journal_year 2015
_chemical_formula_sum 'C45 H77 Ca2 Cl4 N20 O18.5'
_chemical_formula_weight 1416.22
_chemical_name_systematic
; 
 ? 
;
_space_group_crystal_system monoclinic
_space_group_IT_number 14
_space_group_name_Hall '-P 2ybc'
_space_group_name_H-M_alt 'P 1 21/c 1'
_symmetry_space_group_name_Hall '-P 2ybc'
_symmetry_space_group_name_H-M 'P 1 21/c 1'
_atom_sites_solution_hydrogens geom
_audit_creation_method SHELXL-2013
_audit_update_record
;
2014-12-01 deposited with the CCDC.
2015-01-06 downloaded from the CCDC.
;
_cell_angle_alpha 90
_cell_angle_beta 109.519(2)
_cell_angle_gamma 90
_cell_formula_units_Z 8
_cell_length_a 29.068(4)
_cell_length_b 15.5743(19)
_cell_length_c 28.894(4)
_cell_measurement_reflns_used 9096
_cell_measurement_temperature 173(2)
_cell_measurement_theta_max 27.52
_cell_measurement_theta_min 2.29
_cell_volume 12329(3)
_computing_cell_refinement 'Bruker SAINT'
_computing_data_collection 'Bruker APEX2'
_computing_data_reduction 'Bruker SAINT'
_computing_molecular_graphics 'Bruker SHELXTL'
_computing_publication_material 'Bruker SHELXTL'
_computing_structure_refinement 'SHELXL-2013 (Sheldrick, 2013)'
_computing_structure_solution 'SHELXS-97 (Sheldrick, 2008)'
_diffrn_ambient_temperature 173(2)
_diffrn_measured_fraction_theta_full 0.995
_diffrn_measured_fraction_theta_max 0.996
_diffrn_measurement_device_type 'Bruker APEX-II CCD'
_diffrn_measurement_method '\f and \w scans'
_diffrn_radiation_type MoK\a
_diffrn_radiation_wavelength 0.71073
_diffrn_reflns_av_R_equivalents 0.0300
_diffrn_reflns_av_unetI/netI 0.0358
_diffrn_reflns_Laue_measured_fraction_full 0.995
_diffrn_reflns_Laue_measured_fraction_max 0.996
_diffrn_reflns_limit_h_max 37
_diffrn_reflns_limit_h_min -35
_diffrn_reflns_limit_k_max 19
_diffrn_reflns_limit_k_min -12
_diffrn_reflns_limit_l_max 36
_diffrn_reflns_limit_l_min -36
_diffrn_reflns_number 84639
_diffrn_reflns_point_group_measured_fraction_full 0.995
_diffrn_reflns_point_group_measured_fraction_max 0.996
_diffrn_reflns_theta_full 25.242
_diffrn_reflns_theta_max 27.000
_diffrn_reflns_theta_min 0.743
_exptl_absorpt_coefficient_mu 0.445
_exptl_absorpt_correction_T_max 0.746
_exptl_absorpt_correction_T_min 0.678
_exptl_absorpt_correction_type multi-scan
_exptl_absorpt_process_details sadabs
_exptl_crystal_colour colourless
_exptl_crystal_density_diffrn 1.526
_exptl_crystal_description block
_exptl_crystal_F_000 5944
_exptl_crystal_size_max 0.650
_exptl_crystal_size_mid 0.530
_exptl_crystal_size_min 0.520
_platon_squeeze_details ' '
_refine_diff_density_max 2.084
_refine_diff_density_min -1.358
_refine_diff_density_rms 0.108
_refine_ls_extinction_method none
_refine_ls_goodness_of_fit_ref 1.033
_refine_ls_hydrogen_treatment constr
_refine_ls_matrix_type full
_refine_ls_number_parameters 1632
_refine_ls_number_reflns 26809
_refine_ls_number_restraints 6
_refine_ls_restrained_S_all 1.033
_refine_ls_R_factor_all 0.0753
_refine_ls_R_factor_gt 0.0607
_refine_ls_shift/su_max 0.001
_refine_ls_shift/su_mean 0.000
_refine_ls_structure_factor_coef Fsqd
_refine_ls_weighting_details
; 
 w=1/[\s^2^(Fo^2^)+(0.1034P)^2^+27.0490P] 
 where P=(Fo^2^+2Fc^2^)/3 
;
_refine_ls_weighting_scheme calc
_refine_ls_wR_factor_gt 0.1756
_refine_ls_wR_factor_ref 0.1875
_reflns_Friedel_coverage 0.000
_reflns_number_gt 21423
_reflns_number_total 26809
_reflns_threshold_expression 'I > 2\s(I)'
_cod_data_source_file c4cc09900a2.cif
_cod_data_source_block mo_40418ca
_cod_depositor_comments 'Adding full bibliography for 7116308--7116309.cif.'
_cod_original_formula_sum 'C45 H77 Ca2 Cl4 N20 O18.50'
_cod_database_code 7116308
_shelx_space_group_comment
; 
The symmetry employed for this shelxl refinement is uniquely defined 
by the following loop, which should always be used as a source of 
symmetry information in preference to the above space-group names. 
They are only intended as comments. 
;
_shelx_estimated_absorpt_t_min 0.761
_shelx_estimated_absorpt_t_max 0.802
_shelxl_version_number 2013-2

loop_
_space_group_symop_operation_xyz
'x, y, z'
'-x, y+1/2, -z+1/2'
'-x, -y, -z'
'x, -y-1/2, z-1/2'

loop_
_atom_site_label
_atom_site_type_symbol
_atom_site_fract_x
_atom_site_fract_y
_atom_site_fract_z
_atom_site_U_iso_or_equiv
_atom_site_adp_type
_atom_site_occupancy
_atom_site_site_symmetry_order
_atom_site_calc_flag
_atom_site_refinement_flags_posn
_atom_site_refinement_flags_adp
Ca1 Ca 0.41743(2) 0.62200(4) 0.72826(2) 0.01487(12) Uani 1 1 d . .
Ca2 Ca 0.34960(2) 0.65253(4) 0.52515(2) 0.01486(12) Uani 1 1 d . .
Ca3 Ca 0.14963(2) 0.48517(4) 0.97708(2) 0.01624(13) Uani 1 1 d . .
Ca4 Ca 0.07596(2) 0.45655(4) 0.77204(2) 0.01944(13) Uani 1 1 d . .
Cl1 Cl 0.38472(3) 0.63977(5) 0.62663(3) 0.02599(17) Uani 1 1 d . .
Cl2 Cl 0.11279(3) 0.47239(6) 0.87444(3) 0.02723(17) Uani 1 1 d . .
Cl3 Cl 0.15393(3) 0.61553(6) 0.13705(3) 0.03247(19) Uani 1 1 d . .
Cl4 Cl 0.29638(3) 0.71655(6) 0.33688(3) 0.03065(19) Uani 1 1 d . .
Cl5 Cl 0.15919(4) 0.35072(7) 0.58029(4) 0.0414(2) Uani 1 1 d . .
Cl6 Cl 0.35119(4) 0.27376(7) 0.38867(5) 0.0486(3) Uani 1 1 d . .
Cl7 Cl 0.05870(5) 0.50653(9) 0.38537(6) 0.0655(4) Uani 1 1 d . .
Cl8 Cl 0.55776(4) 0.61652(8) 0.87032(6) 0.0684(4) Uani 1 1 d . .
O1 O 0.33275(7) 0.61270(13) 0.72648(7) 0.0172(4) Uani 1 1 d . .
O2 O 0.26633(8) 0.64599(14) 0.52689(7) 0.0184(4) Uani 1 1 d . .
O3 O 0.39276(7) 0.47418(13) 0.71459(7) 0.0175(4) Uani 1 1 d . .
O4 O 0.32732(7) 0.50165(13) 0.51920(7) 0.0173(4) Uani 1 1 d . .
O5 O 0.48685(7) 0.53393(14) 0.72262(7) 0.0181(4) Uani 1 1 d . .
O6 O 0.42103(7) 0.56916(14) 0.52603(7) 0.0176(4) Uani 1 1 d . .
O7 O 0.48420(8) 0.71938(14) 0.73270(7) 0.0185(4) Uani 1 1 d . .
O8 O 0.41869(8) 0.75222(14) 0.53276(7) 0.0183(4) Uani 1 1 d . .
O9 O 0.38813(7) 0.76666(14) 0.73425(7) 0.0181(4) Uani 1 1 d . .
O10 O 0.32269(8) 0.79879(14) 0.53534(7) 0.0180(4) Uani 1 1 d . .
O11 O 0.23115(7) 0.50153(13) 0.97097(7) 0.0176(4) Uani 1 1 d . .
O12 O 0.16103(8) 0.47195(14) 0.76932(8) 0.0204(4) Uani 1 1 d . .
O13 O 0.16299(8) 0.63901(14) 0.96739(8) 0.0190(4) Uani 1 1 d . .
O14 O 0.09112(8) 0.60951(14) 0.76987(8) 0.0219(5) Uani 1 1 d . .
O15 O 0.07455(8) 0.56462(15) 0.97394(8) 0.0228(5) Uani 1 1 d . .
O16 O 0.00286(8) 0.53731(15) 0.77401(8) 0.0238(5) Uani 1 1 d . .
O17 O 0.08932(8) 0.38097(15) 0.97959(8) 0.0213(5) Uani 1 1 d . .
O18 O 0.01722(8) 0.35280(15) 0.78134(8) 0.0229(5) Uani 1 1 d . .
O19 O 0.18607(8) 0.34146(14) 0.98037(8) 0.0188(4) Uani 1 1 d . .
O20 O 0.11546(8) 0.31549(14) 0.78247(8) 0.0204(4) Uani 1 1 d . .
O21 O 0.44707(9) 0.60843(17) 0.81253(8) 0.0297(5) Uani 1 1 d . .
O22 O 0.32442(10) 0.63291(17) 0.44043(8) 0.0307(5) Uani 1 1 d . .
O23 O 0.17189(9) 0.48941(17) 1.06167(9) 0.0307(5) Uani 1 1 d . .
O24 O 0.04095(10) 0.4291(2) 0.67949(11) 0.0450(8) Uani 1 1 d . .
N1 N 0.27034(9) 0.69112(16) 0.67520(9) 0.0159(5) Uani 1 1 d . .
N2 N 0.27299(9) 0.54257(16) 0.66695(9) 0.0164(5) Uani 1 1 d . .
N3 N 0.24447(9) 0.55676(16) 0.57843(9) 0.0168(5) Uani 1 1 d . .
N4 N 0.24135(9) 0.70504(16) 0.58647(9) 0.0158(5) Uani 1 1 d . .
N5 N 0.32371(9) 0.42118(16) 0.65845(9) 0.0159(5) Uani 1 1 d . .
N6 N 0.40058(9) 0.38223(16) 0.65678(9) 0.0158(5) Uani 1 1 d . .
N7 N 0.37130(9) 0.39497(16) 0.56845(9) 0.0152(5) Uani 1 1 d . .
N8 N 0.29407(9) 0.43302(16) 0.56998(9) 0.0160(5) Uani 1 1 d . .
N9 N 0.48185(9) 0.43664(16) 0.66245(9) 0.0168(5) Uani 1 1 d . .
N10 N 0.52710(9) 0.56350(16) 0.66906(9) 0.0159(5) Uani 1 1 d . .
N11 N 0.49847(9) 0.57741(16) 0.58018(9) 0.0162(5) Uani 1 1 d . .
N12 N 0.45195(9) 0.45288(16) 0.57402(9) 0.0163(5) Uani 1 1 d . .
N13 N 0.52407(9) 0.71972(16) 0.67720(9) 0.0166(5) Uani 1 1 d . .
N14 N 0.47548(9) 0.83619(16) 0.68321(9) 0.0164(5) Uani 1 1 d . .
N15 N 0.44624(9) 0.84965(16) 0.59488(9) 0.0160(5) Uani 1 1 d . .
N16 N 0.49477(9) 0.73399(16) 0.58865(9) 0.0167(5) Uani 1 1 d . .
N17 N 0.39407(9) 0.87647(16) 0.68484(9) 0.0161(5) Uani 1 1 d . .
N18 N 0.31786(9) 0.82403(16) 0.68208(9) 0.0163(5) Uani 1 1 d . .
N19 N 0.28919(9) 0.83696(16) 0.59327(9) 0.0152(5) Uani 1 1 d . .
N20 N 0.36523(9) 0.88948(16) 0.59630(9) 0.0162(5) Uani 1 1 d . .
N21 N 0.25813(9) 0.42823(16) 0.91687(9) 0.0156(5) Uani 1 1 d . .
N22 N 0.24666(9) 0.57621(16) 0.91012(9) 0.0158(5) Uani 1 1 d . .
N23 N 0.21531(9) 0.56331(16) 0.82141(9) 0.0172(5) Uani 1 1 d . .
N24 N 0.22785(9) 0.41540(16) 0.82789(9) 0.0169(5) Uani 1 1 d . .
N25 N 0.18976(9) 0.69370(16) 0.90783(9) 0.0169(5) Uani 1 1 d . .
N26 N 0.11187(9) 0.72644(17) 0.90934(9) 0.0193(5) Uani 1 1 d . .
N27 N 0.08011(9) 0.71274(16) 0.82095(9) 0.0192(5) Uani 1 1 d . .
N28 N 0.15780(9) 0.68020(16) 0.81931(9) 0.0180(5) Uani 1 1 d . .
N29 N 0.03649(9) 0.66036(17) 0.91417(10) 0.0212(5) Uani 1 1 d . .
N30 N -0.00096(9) 0.53070(18) 0.92114(10) 0.0227(6) Uani 1 1 d . .
N31 N -0.03258(10) 0.51813(18) 0.83238(10) 0.0232(6) Uani 1 1 d . .
N32 N 0.00416(9) 0.64843(17) 0.82555(10) 0.0211(5) Uani 1 1 d . .
N33 N 0.01154(9) 0.37453(18) 0.92643(10) 0.0219(5) Uani 1 1 d . .
N34 N 0.06695(9) 0.26366(17) 0.92989(10) 0.0205(5) Uani 1 1 d . .
N35 N 0.03435(9) 0.25057(17) 0.84138(10) 0.0206(5) Uani 1 1 d . .
N36 N -0.02113(10) 0.36095(19) 0.83806(10) 0.0234(6) Uani 1 1 d . .
N37 N 0.14973(9) 0.22899(16) 0.93109(9) 0.0179(5) Uani 1 1 d . .
N38 N 0.22162(9) 0.28986(16) 0.92670(9) 0.0160(5) Uani 1 1 d . .
N39 N 0.18933(9) 0.28002(16) 0.83780(9) 0.0161(5) Uani 1 1 d . .
N40 N 0.11763(9) 0.21984(16) 0.84241(9) 0.0183(5) Uani 1 1 d . .
C1 C 0.29466(10) 0.61579(19) 0.69091(10) 0.0159(6) Uani 1 1 d . .
C2 C 0.23055(10) 0.5439(2) 0.62236(10) 0.0164(6) Uani 1 1 d . .
H2 H 0.2131 0.4878 0.6193 0.020 Uiso 1 1 calc R U
C3 C 0.25213(10) 0.63620(19) 0.56264(10) 0.0159(6) Uani 1 1 d . .
C4 C 0.22772(10) 0.6960(2) 0.63065(11) 0.0173(6) Uani 1 1 d . .
H4 H 0.2080 0.7473 0.6332 0.021 Uiso 1 1 calc R U
C5 C 0.19600(10) 0.6159(2) 0.62575(11) 0.0189(6) Uani 1 1 d . .
C6 C 0.18097(12) 0.6047(2) 0.67164(12) 0.0256(7) Uani 1 1 d . .
H6A H 0.2097 0.5892 0.6997 0.038 Uiso 1 1 calc R U
H6B H 0.1564 0.5591 0.6658 0.038 Uiso 1 1 calc R U
H6C H 0.1672 0.6586 0.6786 0.038 Uiso 1 1 calc R U
C7 C 0.15048(11) 0.6206(2) 0.58019(12) 0.0258(7) Uani 1 1 d . .
H7A H 0.1312 0.6712 0.5824 0.039 Uiso 1 1 calc R U
H7B H 0.1309 0.5687 0.5781 0.039 Uiso 1 1 calc R U
H7C H 0.1601 0.6251 0.5509 0.039 Uiso 1 1 calc R U
C8 C 0.29428(11) 0.45947(19) 0.68516(11) 0.0167(6) Uani 1 1 d . .
H8A H 0.2676 0.4193 0.6840 0.020 Uiso 1 1 calc R U
H8B H 0.3149 0.4660 0.7200 0.020 Uiso 1 1 calc R U
C9 C 0.24886(10) 0.48193(19) 0.55002(10) 0.0164(6) Uani 1 1 d . .
H9A H 0.2459 0.5011 0.5165 0.020 Uiso 1 1 calc R U
H9B H 0.2211 0.4431 0.5471 0.020 Uiso 1 1 calc R U
C10 C 0.37326(10) 0.42933(18) 0.67789(10) 0.0150(5) Uani 1 1 d . .
C11 C 0.37856(11) 0.33658(18) 0.61024(11) 0.0166(6) Uani 1 1 d . .
H11 H 0.4009 0.2891 0.6080 0.020 Uiso 1 1 calc R U
C12 C 0.33110(10) 0.44703(18) 0.55161(10) 0.0152(5) Uani 1 1 d . .
C13 C 0.29963(11) 0.37674(19) 0.61194(10) 0.0168(6) Uani 1 1 d . .
H13 H 0.2666 0.3574 0.6112 0.020 Uiso 1 1 calc R U
C14 C 0.32978(11) 0.29786(19) 0.60860(11) 0.0188(6) Uani 1 1 d . .
C15 C 0.33658(12) 0.2374(2) 0.65242(12) 0.0234(6) Uani 1 1 d . .
H15A H 0.3602 0.1925 0.6524 0.035 Uiso 1 1 calc R U
H15B H 0.3052 0.2110 0.6498 0.035 Uiso 1 1 calc R U
H15C H 0.3487 0.2703 0.6831 0.035 Uiso 1 1 calc R U
C16 C 0.30622(12) 0.2482(2) 0.56061(12) 0.0227(6) Uani 1 1 d . .
H16A H 0.3013 0.2869 0.5326 0.034 Uiso 1 1 calc R U
H16B H 0.2747 0.2251 0.5600 0.034 Uiso 1 1 calc R U
H16C H 0.3277 0.2009 0.5585 0.034 Uiso 1 1 calc R U
C17 C 0.45321(10) 0.37851(19) 0.68118(10) 0.0169(6) Uani 1 1 d . .
H17A H 0.4603 0.3909 0.7165 0.020 Uiso 1 1 calc R U
H17B H 0.4642 0.3191 0.6786 0.020 Uiso 1 1 calc R U
C18 C 0.40946(10) 0.40147(19) 0.54652(10) 0.0164(6) Uani 1 1 d . .
H18A H 0.3951 0.4265 0.5133 0.020 Uiso 1 1 calc R U
H18B H 0.4207 0.3428 0.5426 0.020 Uiso 1 1 calc R U
C19 C 0.49728(10) 0.51302(19) 0.68615(10) 0.0155(5) Uani 1 1 d . .
C20 C 0.53679(10) 0.5432(2) 0.62354(10) 0.0175(6) Uani 1 1 d . .
H20 H 0.5687 0.5695 0.6253 0.021 Uiso 1 1 calc R U
C21 C 0.45470(10) 0.5352(2) 0.55901(10) 0.0163(6) Uani 1 1 d . .
C22 C 0.48996(10) 0.41447(19) 0.61651(10) 0.0162(6) Uani 1 1 d . .
H22 H 0.4886 0.3506 0.6127 0.019 Uiso 1 1 calc R U
C23 C 0.54033(11) 0.4457(2) 0.61843(11) 0.0193(6) Uani 1 1 d . .
C24 C 0.58062(12) 0.4084(2) 0.66281(12) 0.0249(7) Uani 1 1 d . .
H24A H 0.5756 0.4274 0.6931 0.037 Uiso 1 1 calc R U
H24B H 0.6125 0.4285 0.6626 0.037 Uiso 1 1 calc R U
H24C H 0.5795 0.3456 0.6611 0.037 Uiso 1 1 calc R U
C25 C 0.55070(12) 0.4219(2) 0.57135(12) 0.0250(7) Uani 1 1 d . .
H25A H 0.5552 0.3597 0.5703 0.038 Uiso 1 1 calc R U
H25B H 0.5804 0.4513 0.5709 0.038 Uiso 1 1 calc R U
H25C H 0.5231 0.4396 0.5427 0.038 Uiso 1 1 calc R U
C26 C 0.54863(10) 0.63971(19) 0.69672(11) 0.0175(6) Uani 1 1 d . .
H26A H 0.5830 0.6438 0.6980 0.021 Uiso 1 1 calc R U
H26B H 0.5488 0.6328 0.7308 0.021 Uiso 1 1 calc R U
C27 C 0.50459(11) 0.66134(19) 0.56134(11) 0.0177(6) Uani 1 1 d . .
H27A H 0.4826 0.6654 0.5268 0.021 Uiso 1 1 calc R U
H27B H 0.5385 0.6662 0.5612 0.021 Uiso 1 1 calc R U
C28 C 0.49346(10) 0.75565(19) 0.69920(10) 0.0154(5) Uani 1 1 d . .
C29 C 0.48327(10) 0.87763(19) 0.64088(10) 0.0169(6) Uani 1 1 d . .
H29 H 0.4807 0.9412 0.6441 0.020 Uiso 1 1 calc R U
C30 C 0.45158(10) 0.77660(19) 0.57100(10) 0.0161(6) Uani 1 1 d . .
C31 C 0.53262(10) 0.75885(19) 0.63462(11) 0.0168(6) Uani 1 1 d . .
H31 H 0.5649 0.7388 0.6336 0.020 Uiso 1 1 calc R U
C32 C 0.53414(11) 0.8560(2) 0.63996(11) 0.0188(6) Uani 1 1 d . .
C33 C 0.57435(12) 0.8827(2) 0.68737(12) 0.0243(7) Uani 1 1 d . .
H33A H 0.5671 0.8594 0.7157 0.036 Uiso 1 1 calc R U
H33B H 0.5759 0.9455 0.6896 0.036 Uiso 1 1 calc R U
H33C H 0.6058 0.8603 0.6872 0.036 Uiso 1 1 calc R U
C34 C 0.54350(12) 0.8999(2) 0.59673(12) 0.0245(7) Uani 1 1 d . .
H34A H 0.5750 0.8810 0.5950 0.037 Uiso 1 1 calc R U
H34B H 0.5439 0.9623 0.6013 0.037 Uiso 1 1 calc R U
H34C H 0.5175 0.8846 0.5662 0.037 Uiso 1 1 calc R U
C35 C 0.44658(10) 0.88021(19) 0.70845(10) 0.0165(6) Uani 1 1 d . .
H35A H 0.4547 0.8554 0.7418 0.020 Uiso 1 1 calc R U
H35B H 0.4565 0.9413 0.7123 0.020 Uiso 1 1 calc R U
C36 C 0.40251(11) 0.90195(19) 0.57400(10) 0.0170(6) Uani 1 1 d . .
H36A H 0.4122 0.9632 0.5772 0.020 Uiso 1 1 calc R U
H36B H 0.3883 0.8890 0.5385 0.020 Uiso 1 1 calc R U
C37 C 0.36777(10) 0.81834(19) 0.70155(10) 0.0157(5) Uani 1 1 d . .
C38 C 0.29346(11) 0.87956(18) 0.63978(10) 0.0162(6) Uani 1 1 d . .
H38 H 0.2599 0.8931 0.6400 0.019 Uiso 1 1 calc R U
C39 C 0.32582(10) 0.83881(18) 0.57340(10) 0.0149(5) Uani 1 1 d . .
C40 C 0.37128(11) 0.93303(19) 0.64315(10) 0.0168(6) Uani 1 1 d . .
H40 H 0.3927 0.9843 0.6458 0.020 Uiso 1 1 calc R U
C41 C 0.32162(11) 0.96340(19) 0.64398(11) 0.0178(6) Uani 1 1 d . .
C42 C 0.32647(12) 1.0107(2) 0.69206(12) 0.0233(6) Uani 1 1 d . .
H42A H 0.2944 1.0319 0.6909 0.035 Uiso 1 1 calc R U
H42B H 0.3490 1.0592 0.6961 0.035 Uiso 1 1 calc R U
H42C H 0.3392 0.9711 0.7198 0.035 Uiso 1 1 calc R U
C43 C 0.29812(12) 1.0232(2) 0.60011(12) 0.0227(6) Uani 1 1 d . .
H43A H 0.2870 0.9893 0.5698 0.034 Uiso 1 1 calc R U
H43B H 0.3222 1.0657 0.5979 0.034 Uiso 1 1 calc R U
H43C H 0.2702 1.0528 0.6047 0.034 Uiso 1 1 calc R U
C44 C 0.28879(11) 0.77007(19) 0.70257(10) 0.0165(6) Uani 1 1 d . .
H44A H 0.2607 0.8040 0.7044 0.020 Uiso 1 1 calc R U
H44B H 0.3088 0.7544 0.7365 0.020 Uiso 1 1 calc R U
C45 C 0.24433(10) 0.79079(19) 0.56774(10) 0.0164(6) Uani 1 1 d . .
H45A H 0.2164 0.8249 0.5699 0.020 Uiso 1 1 calc R U
H45B H 0.2410 0.7862 0.5326 0.020 Uiso 1 1 calc R U
C46 C 0.24385(10) 0.50159(19) 0.93410(10) 0.0160(6) Uani 1 1 d . .
C47 C 0.25826(10) 0.57772(19) 0.86455(11) 0.0171(6) Uani 1 1 d . .
H47 H 0.2720 0.6354 0.8614 0.021 Uiso 1 1 calc R U
C48 C 0.19912(11) 0.48276(19) 0.80494(11) 0.0172(6) Uani 1 1 d . .
C49 C 0.27095(10) 0.42673(19) 0.87177(10) 0.0168(6) Uani 1 1 d . .
H49 H 0.2937 0.3776 0.8739 0.020 Uiso 1 1 calc R U
C50 C 0.29704(11) 0.5100(2) 0.86758(12) 0.0198(6) Uani 1 1 d . .
C51 C 0.34240(11) 0.5237(2) 0.91230(13) 0.0265(7) Uani 1 1 d . .
H51A H 0.3558 0.5809 0.9108 0.040 Uiso 1 1 calc R U
H51B H 0.3668 0.4800 0.9128 0.040 Uiso 1 1 calc R U
H51C H 0.3337 0.5188 0.9422 0.040 Uiso 1 1 calc R U
C52 C 0.31103(13) 0.5103(2) 0.82083(13) 0.0277(7) Uani 1 1 d . .
H52A H 0.2818 0.5009 0.7922 0.042 Uiso 1 1 calc R U
H52B H 0.3346 0.4643 0.8228 0.042 Uiso 1 1 calc R U
H52C H 0.3256 0.5658 0.8177 0.042 Uiso 1 1 calc R U
C53 C 0.23827(10) 0.65698(18) 0.93106(11) 0.0167(6) Uani 1 1 d . .
H53A H 0.2629 0.6991 0.9287 0.020 Uiso 1 1 calc R U
H53B H 0.2434 0.6480 0.9664 0.020 Uiso 1 1 calc R U
C54 C 0.18871(11) 0.63789(19) 0.79551(11) 0.0184(6) Uani 1 1 d . .
H54A H 0.1680 0.6198 0.7622 0.022 Uiso 1 1 calc R U
H54B H 0.2126 0.6802 0.7916 0.022 Uiso 1 1 calc R U
C55 C 0.15502(10) 0.68262(18) 0.92983(10) 0.0157(5) Uani 1 1 d . .
C56 C 0.10069(11) 0.77188(19) 0.86251(11) 0.0200(6) Uani 1 1 d . .
H56 H 0.0761 0.8176 0.8610 0.024 Uiso 1 1 calc R U
C57 C 0.10890(11) 0.66330(19) 0.80235(11) 0.0183(6) Uani 1 1 d . .
C58 C 0.18013(11) 0.73787(19) 0.86092(11) 0.0183(6) Uani 1 1 d . .
H58 H 0.2117 0.7596 0.8588 0.022 Uiso 1 1 calc R U
C59 C 0.14659(12) 0.81422(19) 0.85864(11) 0.0205(6) Uani 1 1 d . .
C60 C 0.17015(13) 0.8754(2) 0.90161(13) 0.0266(7) Uani 1 1 d . .
H60A H 0.1769 0.8443 0.9327 0.040 Uiso 1 1 calc R U
H60B H 0.1479 0.9231 0.9005 0.040 Uiso 1 1 calc R U
H60C H 0.2007 0.8978 0.8991 0.040 Uiso 1 1 calc R U
C61 C 0.13531(14) 0.8638(2) 0.81019(13) 0.0287(7) Uani 1 1 d . .
H61A H 0.1655 0.8885 0.8080 0.043 Uiso 1 1 calc R U
H61B H 0.1120 0.9099 0.8091 0.043 Uiso 1 1 calc R U
H61C H 0.1212 0.8245 0.7826 0.043 Uiso 1 1 calc R U
C62 C 0.07561(11) 0.7231(2) 0.93402(11) 0.0211(6) Uani 1 1 d . .
H62A H 0.0608 0.7807 0.9323 0.025 Uiso 1 1 calc R U
H62B H 0.0925 0.7098 0.9691 0.025 Uiso 1 1 calc R U
C63 C 0.02730(11) 0.7038(2) 0.79913(11) 0.0225(6) Uani 1 1 d . .
H63A H 0.0125 0.7616 0.7964 0.027 Uiso 1 1 calc R U
H63B H 0.0198 0.6811 0.7654 0.027 Uiso 1 1 calc R U
C64 C 0.03902(11) 0.5837(2) 0.93791(11) 0.0200(6) Uani 1 1 d . .
C65 C -0.04201(11) 0.5490(2) 0.87642(12) 0.0247(7) Uani 1 1 d . .
H65 H -0.0716 0.5191 0.8787 0.030 Uiso 1 1 calc R U
C66 C -0.00727(11) 0.5658(2) 0.80929(11) 0.0209(6) Uani 1 1 d . .
C67 C -0.00431(11) 0.6817(2) 0.86929(12) 0.0238(7) Uani 1 1 d . .
H67 H -0.0073 0.7456 0.8665 0.029 Uiso 1 1 calc R U
C68 C -0.05190(12) 0.6453(2) 0.87264(13) 0.0275(7) Uani 1 1 d . .
C69 C -0.06221(14) 0.6794(3) 0.91850(15) 0.0371(9) Uani 1 1 d . .
H69A H -0.0710 0.7403 0.9139 0.056 Uiso 1 1 calc R U
H69B H -0.0330 0.6725 0.9475 0.056 Uiso 1 1 calc R U
H69C H -0.0892 0.6470 0.9231 0.056 Uiso 1 1 calc R U
C70 C -0.09525(13) 0.6684(3) 0.82684(15) 0.0363(9) Uani 1 1 d . .
H70A H -0.0894 0.6465 0.7975 0.054 Uiso 1 1 calc R U
H70B H -0.0990 0.7310 0.8245 0.054 Uiso 1 1 calc R U
H70C H -0.1251 0.6426 0.8293 0.054 Uiso 1 1 calc R U
C71 C -0.00107(12) 0.4510(2) 0.94781(12) 0.0242(7) Uani 1 1 d . .
H71A H 0.0222 0.4573 0.9816 0.029 Uiso 1 1 calc R U
H71B H -0.0340 0.4431 0.9502 0.029 Uiso 1 1 calc R U
C72 C -0.05047(11) 0.4339(2) 0.81283(12) 0.0247(7) Uani 1 1 d . .
H72A H -0.0527 0.4321 0.7779 0.030 Uiso 1 1 calc R U
H72B H -0.0839 0.4269 0.8139 0.030 Uiso 1 1 calc R U
C73 C 0.05795(11) 0.3421(2) 0.94640(11) 0.0199(6) Uani 1 1 d . .
C74 C 0.03091(11) 0.2204(2) 0.88821(12) 0.0221(6) Uani 1 1 d . .
H74 H 0.0376 0.1573 0.8910 0.027 Uiso 1 1 calc R U
C75 C 0.01108(11) 0.3241(2) 0.81885(11) 0.0199(6) Uani 1 1 d . .
C76 C -0.02534(11) 0.3331(2) 0.88492(12) 0.0226(6) Uani 1 1 d . .
H76 H -0.0584 0.3495 0.8855 0.027 Uiso 1 1 calc R U
C77 C -0.02023(12) 0.2357(2) 0.88991(13) 0.0259(7) Uani 1 1 d . .
C78 C -0.02473(14) 0.2052(3) 0.93863(15) 0.0363(9) Uani 1 1 d . .
H78A H 0.0034 0.2258 0.9659 0.055 Uiso 1 1 calc R U
H78B H -0.0256 0.1423 0.9391 0.055 Uiso 1 1 calc R U
H78C H -0.0549 0.2280 0.9420 0.055 Uiso 1 1 calc R U
C79 C -0.05881(13) 0.1905(3) 0.84660(15) 0.0355(8) Uani 1 1 d . .
H79A H -0.0913 0.2126 0.8434 0.053 Uiso 1 1 calc R U
H79B H -0.0578 0.1285 0.8527 0.053 Uiso 1 1 calc R U
H79C H -0.0518 0.2017 0.8162 0.053 Uiso 1 1 calc R U
C80 C 0.11313(11) 0.2213(2) 0.95514(11) 0.0209(6) Uani 1 1 d . .
H80A H 0.1067 0.1596 0.9585 0.025 Uiso 1 1 calc R U
H80B H 0.1267 0.2456 0.9886 0.025 Uiso 1 1 calc R U
C81 C 0.06543(11) 0.2043(2) 0.81990(11) 0.0205(6) Uani 1 1 d . .
H81A H 0.0557 0.2196 0.7847 0.025 Uiso 1 1 calc R U
H81B H 0.0594 0.1420 0.8218 0.025 Uiso 1 1 calc R U
C82 C 0.18526(10) 0.29065(18) 0.94718(10) 0.0163(6) Uani 1 1 d . .
C83 C 0.21831(11) 0.23728(19) 0.88361(11) 0.0172(6) Uani 1 1 d . .
H83 H 0.2520 0.2275 0.8828 0.021 Uiso 1 1 calc R U
C84 C 0.13944(11) 0.27514(19) 0.81946(11) 0.0178(6) Uani 1 1 d . .
C85 C 0.14482(11) 0.17536(19) 0.88816(11) 0.0189(6) Uani 1 1 d . .
H85 H 0.1268 0.1218 0.8906 0.023 Uiso 1 1 calc R U
C86 C 0.19547(11) 0.15053(19) 0.88712(11) 0.0188(6) Uani 1 1 d . .
C87 C 0.22440(13) 0.1028(2) 0.93423(12) 0.0258(7) Uani 1 1 d . .
H87A H 0.2565 0.0866 0.9327 0.039 Uiso 1 1 calc R U
H87B H 0.2066 0.0509 0.9374 0.039 Uiso 1 1 calc R U
H87C H 0.2287 0.1402 0.9626 0.039 Uiso 1 1 calc R U
C88 C 0.19167(13) 0.0939(2) 0.84243(12) 0.0267(7) Uani 1 1 d . .
H88A H 0.1752 0.1259 0.8122 0.040 Uiso 1 1 calc R U
H88B H 0.1729 0.0420 0.8434 0.040 Uiso 1 1 calc R U
H88C H 0.2245 0.0777 0.8432 0.040 Uiso 1 1 calc R U
C89 C 0.26215(10) 0.34946(19) 0.94508(11) 0.0168(6) Uani 1 1 d . .
H89A H 0.2925 0.3196 0.9460 0.020 Uiso 1 1 calc R U
H89B H 0.2654 0.3650 0.9793 0.020 Uiso 1 1 calc R U
C90 C 0.21409(11) 0.32830(19) 0.81049(11) 0.0183(6) Uani 1 1 d . .
H90A H 0.1926 0.3311 0.7757 0.022 Uiso 1 1 calc R U
H90B H 0.2439 0.2967 0.8115 0.022 Uiso 1 1 calc R U
O25 O 0.19428(14) 0.4895(2) 0.22987(13) 0.0605(9) Uani 1 1 d . .
O26 O 0.31873(13) 0.3562(2) 0.28207(13) 0.0549(8) Uani 1 1 d . .
O27 O 0.28501(12) 0.5245(2) 0.29803(12) 0.0477(7) Uani 1 1 d . .
O28 O 0.20149(12) 0.3393(2) 0.11059(12) 0.0492(8) Uani 1 1 d . .
O29 O 0.44982(13) 0.4958(3) 0.00396(14) 0.0707(12) Uani 1 1 d . .
O30 O 0.32871(14) 0.4750(2) 0.39752(12) 0.0557(9) Uani 1 1 d . .
O31 O 0.18975(12) 0.3593(2) 0.69410(11) 0.0492(8) Uani 1 1 d . .
O32 O 0.40009(12) 0.6939(2) 0.86256(11) 0.0480(7) Uani 1 1 d . .
O33 O 0.44352(13) 0.6584(2) 0.96201(12) 0.0556(9) Uani 1 1 d . .
O34 O 0.39207(14) 0.3443(3) 0.98345(14) 0.0666(10) Uani 1 1 d . .
O35 O 0.47399(12) 0.2780(2) 0.05702(13) 0.0549(8) Uani 1 1 d . .
O36 O 0.22638(13) 0.3151(2) 0.21385(12) 0.0542(8) Uani 1 1 d . .
O37 O 0.0709(4) 0.4319(8) 0.6027(5) 0.246(6) Uani 1 1 d . U

loop_
_atom_site_aniso_label
_atom_site_aniso_U_11
_atom_site_aniso_U_22
_atom_site_aniso_U_33
_atom_site_aniso_U_23
_atom_site_aniso_U_13
_atom_site_aniso_U_12
Ca1 0.0146(3) 0.0175(3) 0.0119(3) 0.0002(2) 0.0037(2) 0.0021(2)
Ca2 0.0148(3) 0.0178(3) 0.0117(3) 0.0001(2) 0.0042(2) 0.0000(2)
Ca3 0.0157(3) 0.0193(3) 0.0136(3) -0.0017(2) 0.0048(2) -0.0015(2)
Ca4 0.0197(3) 0.0200(3) 0.0157(3) -0.0005(2) 0.0021(2) 0.0012(2)
Cl1 0.0294(4) 0.0340(4) 0.0126(3) 0.0014(3) 0.0043(3) 0.0012(3)
Cl2 0.0298(4) 0.0349(4) 0.0140(3) -0.0020(3) 0.0034(3) -0.0019(3)
Cl3 0.0312(4) 0.0315(4) 0.0396(5) -0.0045(4) 0.0182(4) -0.0039(3)
Cl4 0.0392(5) 0.0279(4) 0.0270(4) 0.0026(3) 0.0139(4) 0.0101(3)
Cl5 0.0493(6) 0.0434(5) 0.0331(5) -0.0072(4) 0.0159(4) -0.0217(4)
Cl6 0.0346(5) 0.0416(6) 0.0750(8) 0.0070(5) 0.0255(5) 0.0028(4)
Cl7 0.0477(7) 0.0573(8) 0.0846(10) -0.0027(7) 0.0129(6) -0.0034(6)
Cl8 0.0298(5) 0.0455(7) 0.1166(12) -0.0127(7) 0.0067(6) 0.0128(5)
O1 0.0149(10) 0.0198(11) 0.0161(10) 0.0017(8) 0.0039(8) 0.0015(8)
O2 0.0198(10) 0.0199(11) 0.0169(10) 0.0007(8) 0.0079(8) -0.0004(8)
O3 0.0165(10) 0.0197(10) 0.0140(9) -0.0002(8) 0.0022(8) 0.0020(8)
O4 0.0168(10) 0.0184(10) 0.0161(10) 0.0020(8) 0.0047(8) 0.0010(8)
O5 0.0174(10) 0.0220(11) 0.0149(10) -0.0001(8) 0.0053(8) 0.0041(8)
O6 0.0158(10) 0.0203(11) 0.0165(10) -0.0001(8) 0.0050(8) 0.0002(8)
O7 0.0181(10) 0.0216(11) 0.0152(10) -0.0003(8) 0.0048(8) 0.0018(8)
O8 0.0204(10) 0.0196(11) 0.0144(10) -0.0024(8) 0.0051(8) -0.0031(8)
O9 0.0170(10) 0.0202(11) 0.0156(10) 0.0012(8) 0.0037(8) 0.0028(8)
O10 0.0195(10) 0.0213(11) 0.0127(9) -0.0018(8) 0.0049(8) 0.0001(8)
O11 0.0180(10) 0.0195(10) 0.0159(10) 0.0000(8) 0.0066(8) -0.0003(8)
O12 0.0233(11) 0.0204(11) 0.0159(10) -0.0007(8) 0.0046(9) -0.0014(9)
O13 0.0181(10) 0.0201(11) 0.0178(10) 0.0001(8) 0.0048(8) 0.0006(8)
O14 0.0233(11) 0.0215(11) 0.0182(10) -0.0030(9) 0.0033(9) -0.0014(9)
O15 0.0169(10) 0.0305(12) 0.0198(11) -0.0026(9) 0.0047(9) 0.0002(9)
O16 0.0209(11) 0.0276(12) 0.0199(11) -0.0032(9) 0.0026(9) 0.0032(9)
O17 0.0177(10) 0.0271(12) 0.0196(10) -0.0041(9) 0.0068(9) -0.0056(9)
O18 0.0213(11) 0.0252(12) 0.0193(11) -0.0039(9) 0.0028(9) -0.0016(9)
O19 0.0185(10) 0.0205(11) 0.0174(10) -0.0025(8) 0.0060(8) -0.0026(8)
O20 0.0221(11) 0.0198(11) 0.0170(10) 0.0003(8) 0.0034(8) 0.0009(8)
O21 0.0336(13) 0.0350(14) 0.0185(11) 0.0012(10) 0.0062(10) 0.0037(11)
O22 0.0409(14) 0.0342(14) 0.0166(11) -0.0027(10) 0.0093(10) 0.0017(11)
O23 0.0361(14) 0.0374(14) 0.0190(11) -0.0001(10) 0.0096(10) 0.0059(11)
O24 0.0269(13) 0.0504(18) 0.0519(17) 0.0378(14) 0.0056(12) 0.0146(12)
N1 0.0143(11) 0.0187(12) 0.0144(11) 0.0009(9) 0.0042(9) 0.0026(9)
N2 0.0132(11) 0.0185(12) 0.0175(12) 0.0015(9) 0.0052(9) 0.0026(9)
N3 0.0160(12) 0.0192(12) 0.0160(12) -0.0003(9) 0.0064(9) -0.0008(9)
N4 0.0143(11) 0.0195(12) 0.0136(11) 0.0019(9) 0.0048(9) 0.0011(9)
N5 0.0154(12) 0.0159(12) 0.0172(12) -0.0020(9) 0.0065(9) -0.0008(9)
N6 0.0155(12) 0.0165(12) 0.0147(11) -0.0007(9) 0.0041(9) 0.0016(9)
N7 0.0135(11) 0.0157(12) 0.0162(11) 0.0003(9) 0.0046(9) 0.0005(9)
N8 0.0142(11) 0.0161(12) 0.0179(12) 0.0015(9) 0.0056(9) 0.0010(9)
N9 0.0146(11) 0.0206(13) 0.0153(11) -0.0017(9) 0.0049(9) 0.0013(9)
N10 0.0116(11) 0.0206(13) 0.0164(11) -0.0044(9) 0.0057(9) -0.0003(9)
N11 0.0131(11) 0.0190(12) 0.0164(12) -0.0011(9) 0.0048(9) 0.0000(9)
N12 0.0131(11) 0.0191(12) 0.0157(12) -0.0022(9) 0.0037(9) 0.0005(9)
N13 0.0144(11) 0.0199(13) 0.0158(11) -0.0010(9) 0.0053(9) -0.0002(9)
N14 0.0148(11) 0.0187(12) 0.0169(12) -0.0016(9) 0.0070(9) 0.0004(9)
N15 0.0127(11) 0.0177(12) 0.0172(12) -0.0019(9) 0.0045(9) -0.0009(9)
N16 0.0150(12) 0.0201(13) 0.0160(12) -0.0025(9) 0.0065(9) -0.0021(9)
N17 0.0139(12) 0.0167(12) 0.0166(12) -0.0005(9) 0.0035(9) 0.0018(9)
N18 0.0155(12) 0.0180(12) 0.0162(12) 0.0019(9) 0.0064(9) 0.0035(9)
N19 0.0130(11) 0.0169(12) 0.0145(11) -0.0005(9) 0.0030(9) 0.0003(9)
N20 0.0146(11) 0.0180(12) 0.0154(11) -0.0023(9) 0.0041(9) -0.0007(9)
N21 0.0157(12) 0.0152(12) 0.0169(12) 0.0022(9) 0.0068(9) 0.0009(9)
N22 0.0151(11) 0.0159(12) 0.0170(12) 0.0003(9) 0.0062(9) 0.0002(9)
N23 0.0169(12) 0.0164(12) 0.0182(12) 0.0023(10) 0.0059(10) 0.0006(9)
N24 0.0193(12) 0.0147(12) 0.0172(12) -0.0012(9) 0.0069(10) -0.0001(9)
N25 0.0152(12) 0.0177(12) 0.0160(12) 0.0006(9) 0.0030(9) 0.0020(9)
N26 0.0172(12) 0.0214(13) 0.0187(12) 0.0001(10) 0.0054(10) 0.0041(10)
N27 0.0175(12) 0.0173(12) 0.0194(12) -0.0010(10) 0.0016(10) 0.0023(10)
N28 0.0196(12) 0.0165(12) 0.0174(12) -0.0013(10) 0.0054(10) 0.0000(10)
N29 0.0146(12) 0.0244(14) 0.0226(13) -0.0051(11) 0.0033(10) 0.0019(10)
N30 0.0146(12) 0.0294(15) 0.0240(13) -0.0055(11) 0.0064(10) -0.0012(10)
N31 0.0162(12) 0.0284(15) 0.0232(13) -0.0051(11) 0.0043(10) -0.0012(11)
N32 0.0179(12) 0.0219(13) 0.0208(13) -0.0030(10) 0.0030(10) 0.0024(10)
N33 0.0147(12) 0.0283(14) 0.0232(13) -0.0061(11) 0.0072(10) -0.0035(10)
N34 0.0152(12) 0.0229(13) 0.0226(13) -0.0031(10) 0.0055(10) -0.0055(10)
N35 0.0178(12) 0.0219(13) 0.0208(13) -0.0031(10) 0.0046(10) -0.0043(10)
N36 0.0164(12) 0.0289(15) 0.0230(13) -0.0039(11) 0.0039(10) -0.0030(11)
N37 0.0174(12) 0.0186(12) 0.0170(12) -0.0014(10) 0.0049(10) -0.0048(10)
N38 0.0153(12) 0.0156(12) 0.0172(12) -0.0009(9) 0.0056(9) -0.0011(9)
N39 0.0167(12) 0.0155(12) 0.0152(11) 0.0007(9) 0.0040(9) 0.0006(9)
N40 0.0158(12) 0.0171(12) 0.0198(12) -0.0007(10) 0.0030(10) -0.0020(9)
C1 0.0154(13) 0.0186(14) 0.0170(13) 0.0023(11) 0.0096(11) 0.0010(11)
C2 0.0126(13) 0.0221(15) 0.0149(13) 0.0001(11) 0.0051(11) -0.0007(11)
C3 0.0087(12) 0.0211(15) 0.0157(13) -0.0002(11) 0.0012(10) 0.0006(10)
C4 0.0125(13) 0.0220(15) 0.0172(13) 0.0023(11) 0.0045(11) 0.0038(11)
C5 0.0113(13) 0.0243(16) 0.0217(14) 0.0011(12) 0.0065(11) 0.0014(11)
C6 0.0184(15) 0.0328(18) 0.0302(17) 0.0040(14) 0.0142(13) 0.0038(13)
C7 0.0126(14) 0.0354(19) 0.0272(16) 0.0021(14) 0.0037(12) 0.0001(13)
C8 0.0174(14) 0.0184(14) 0.0164(13) 0.0022(11) 0.0084(11) -0.0004(11)
C9 0.0132(13) 0.0196(14) 0.0144(13) -0.0014(11) 0.0018(10) -0.0004(11)
C10 0.0162(13) 0.0133(13) 0.0160(13) 0.0039(10) 0.0058(11) 0.0023(10)
C11 0.0178(14) 0.0138(13) 0.0164(13) -0.0012(11) 0.0035(11) 0.0017(11)
C12 0.0153(13) 0.0148(13) 0.0146(13) -0.0039(10) 0.0036(10) -0.0024(10)
C13 0.0158(13) 0.0186(14) 0.0147(13) -0.0003(11) 0.0034(11) -0.0028(11)
C14 0.0205(15) 0.0150(14) 0.0188(14) -0.0016(11) 0.0039(11) -0.0014(11)
C15 0.0290(17) 0.0156(15) 0.0257(16) 0.0030(12) 0.0091(13) -0.0017(12)
C16 0.0264(16) 0.0153(14) 0.0240(15) -0.0029(12) 0.0052(13) -0.0042(12)
C17 0.0150(13) 0.0186(14) 0.0151(13) 0.0011(11) 0.0022(11) 0.0041(11)
C18 0.0144(13) 0.0192(14) 0.0154(13) -0.0052(11) 0.0045(11) -0.0004(11)
C19 0.0137(13) 0.0161(14) 0.0151(13) 0.0016(10) 0.0026(10) 0.0055(10)
C20 0.0117(13) 0.0272(16) 0.0138(13) -0.0026(11) 0.0046(11) 0.0024(11)
C21 0.0148(13) 0.0223(15) 0.0138(13) -0.0039(11) 0.0073(11) 0.0000(11)
C22 0.0150(13) 0.0184(14) 0.0160(13) -0.0017(11) 0.0063(11) 0.0033(11)
C23 0.0140(13) 0.0254(16) 0.0188(14) -0.0037(12) 0.0061(11) 0.0033(11)
C24 0.0181(15) 0.0292(17) 0.0267(16) -0.0014(13) 0.0066(13) 0.0078(13)
C25 0.0237(16) 0.0290(17) 0.0268(16) -0.0054(13) 0.0143(13) 0.0036(13)
C26 0.0123(13) 0.0208(15) 0.0171(13) -0.0024(11) 0.0016(11) 0.0020(11)
C27 0.0205(14) 0.0200(15) 0.0162(13) -0.0026(11) 0.0108(11) -0.0005(11)
C28 0.0108(12) 0.0165(14) 0.0168(13) -0.0036(11) 0.0017(10) -0.0013(10)
C29 0.0155(14) 0.0193(14) 0.0153(13) -0.0011(11) 0.0044(11) -0.0045(11)
C30 0.0163(13) 0.0175(14) 0.0165(13) -0.0002(11) 0.0083(11) -0.0048(11)
C31 0.0150(13) 0.0184(14) 0.0177(14) -0.0032(11) 0.0065(11) -0.0039(11)
C32 0.0160(14) 0.0205(15) 0.0209(14) -0.0036(12) 0.0076(12) -0.0053(11)
C33 0.0190(15) 0.0272(17) 0.0251(16) -0.0064(13) 0.0054(13) -0.0074(12)
C34 0.0230(16) 0.0263(17) 0.0274(16) -0.0008(13) 0.0128(13) -0.0058(13)
C35 0.0156(14) 0.0179(14) 0.0154(13) -0.0050(11) 0.0043(11) -0.0015(11)
C36 0.0175(14) 0.0191(14) 0.0147(13) 0.0020(11) 0.0057(11) 0.0005(11)
C37 0.0168(13) 0.0179(14) 0.0128(13) -0.0037(10) 0.0055(11) 0.0021(11)
C38 0.0157(13) 0.0163(14) 0.0165(13) -0.0002(11) 0.0051(11) 0.0044(11)
C39 0.0146(13) 0.0131(13) 0.0151(13) 0.0032(10) 0.0026(10) 0.0031(10)
C40 0.0205(14) 0.0148(13) 0.0157(13) -0.0002(11) 0.0068(11) 0.0013(11)
C41 0.0192(14) 0.0139(14) 0.0188(14) 0.0001(11) 0.0043(11) 0.0029(11)
C42 0.0275(16) 0.0192(15) 0.0234(15) -0.0041(12) 0.0088(13) 0.0036(12)
C43 0.0237(16) 0.0182(15) 0.0239(15) 0.0035(12) 0.0049(13) 0.0045(12)
C44 0.0175(14) 0.0179(14) 0.0163(13) -0.0018(11) 0.0086(11) 0.0023(11)
C45 0.0115(13) 0.0198(14) 0.0153(13) 0.0022(11) 0.0011(10) 0.0015(11)
C46 0.0096(12) 0.0187(14) 0.0170(13) -0.0006(11) 0.0007(10) -0.0012(10)
C47 0.0156(13) 0.0176(14) 0.0189(14) 0.0013(11) 0.0069(11) -0.0015(11)
C48 0.0212(14) 0.0175(14) 0.0170(13) 0.0016(11) 0.0117(12) 0.0015(11)
C49 0.0146(13) 0.0200(15) 0.0175(14) 0.0014(11) 0.0077(11) 0.0034(11)
C50 0.0166(14) 0.0195(15) 0.0261(15) 0.0023(12) 0.0110(12) 0.0005(11)
C51 0.0149(14) 0.0299(18) 0.0332(18) 0.0017(14) 0.0060(13) -0.0012(12)
C52 0.0275(17) 0.0286(18) 0.0354(18) 0.0044(14) 0.0216(15) 0.0013(14)
C53 0.0148(13) 0.0143(14) 0.0178(14) -0.0023(11) 0.0011(11) -0.0007(10)
C54 0.0225(15) 0.0178(14) 0.0164(13) 0.0048(11) 0.0084(12) 0.0026(11)
C55 0.0159(13) 0.0140(13) 0.0148(13) -0.0042(10) 0.0020(11) -0.0002(10)
C56 0.0215(15) 0.0157(14) 0.0198(14) 0.0003(11) 0.0030(12) 0.0032(11)
C57 0.0222(15) 0.0152(14) 0.0156(13) 0.0041(11) 0.0039(11) 0.0025(11)
C58 0.0218(15) 0.0138(14) 0.0173(14) 0.0014(11) 0.0041(11) -0.0008(11)
C59 0.0245(15) 0.0125(14) 0.0215(15) 0.0012(11) 0.0039(12) 0.0004(11)
C60 0.0307(18) 0.0147(15) 0.0306(17) -0.0056(13) 0.0051(14) -0.0007(13)
C61 0.0350(19) 0.0191(16) 0.0283(17) 0.0060(13) 0.0056(14) 0.0017(13)
C62 0.0192(15) 0.0233(16) 0.0200(14) -0.0073(12) 0.0057(12) 0.0006(12)
C63 0.0189(15) 0.0248(16) 0.0184(14) 0.0014(12) -0.0009(12) 0.0049(12)
C64 0.0169(14) 0.0259(16) 0.0195(14) -0.0054(12) 0.0093(12) 0.0020(12)
C65 0.0134(14) 0.0332(18) 0.0264(16) -0.0068(13) 0.0053(12) 0.0013(12)
C66 0.0124(13) 0.0247(16) 0.0201(14) -0.0016(12) -0.0019(11) 0.0041(11)
C67 0.0165(14) 0.0269(17) 0.0249(16) -0.0051(13) 0.0028(12) 0.0066(12)
C68 0.0160(15) 0.0319(18) 0.0334(18) -0.0074(14) 0.0066(13) 0.0054(13)
C69 0.0268(18) 0.042(2) 0.047(2) -0.0113(18) 0.0193(17) 0.0075(16)
C70 0.0164(16) 0.042(2) 0.045(2) -0.0052(17) 0.0034(15) 0.0070(15)
C71 0.0189(15) 0.0318(18) 0.0256(16) -0.0041(13) 0.0125(13) -0.0026(13)
C72 0.0114(13) 0.0296(17) 0.0279(16) -0.0063(13) -0.0006(12) -0.0033(12)
C73 0.0161(14) 0.0249(16) 0.0218(15) -0.0021(12) 0.0103(12) -0.0059(12)
C74 0.0188(15) 0.0211(15) 0.0246(16) -0.0029(12) 0.0048(12) -0.0085(12)
C75 0.0144(13) 0.0212(15) 0.0197(14) -0.0049(12) 0.0000(11) -0.0047(11)
C76 0.0125(14) 0.0305(17) 0.0247(16) -0.0057(13) 0.0061(12) -0.0064(12)
C77 0.0168(15) 0.0284(17) 0.0321(17) -0.0011(14) 0.0074(13) -0.0082(13)
C78 0.0299(19) 0.042(2) 0.042(2) 0.0000(17) 0.0180(16) -0.0135(16)
C79 0.0215(17) 0.036(2) 0.045(2) -0.0087(17) 0.0067(15) -0.0157(15)
C80 0.0182(14) 0.0242(16) 0.0201(14) 0.0013(12) 0.0062(12) -0.0053(12)
C81 0.0187(14) 0.0207(15) 0.0187(14) -0.0052(11) 0.0016(11) -0.0037(12)
C82 0.0167(13) 0.0148(13) 0.0155(13) 0.0034(11) 0.0028(11) -0.0006(11)
C83 0.0165(14) 0.0161(14) 0.0177(14) 0.0000(11) 0.0042(11) 0.0026(11)
C84 0.0201(14) 0.0156(14) 0.0163(14) -0.0033(11) 0.0043(11) 0.0008(11)
C85 0.0200(14) 0.0152(14) 0.0202(14) -0.0008(11) 0.0051(12) -0.0023(11)
C86 0.0213(15) 0.0137(14) 0.0194(14) -0.0010(11) 0.0042(12) -0.0002(11)
C87 0.0297(17) 0.0162(15) 0.0263(16) 0.0040(12) 0.0026(13) 0.0027(13)
C88 0.0319(18) 0.0186(15) 0.0274(17) -0.0055(13) 0.0069(14) 0.0026(13)
C89 0.0123(13) 0.0176(14) 0.0176(14) 0.0032(11) 0.0011(11) -0.0004(11)
C90 0.0225(15) 0.0166(14) 0.0175(14) -0.0012(11) 0.0091(12) 0.0014(11)
O25 0.062(2) 0.060(2) 0.0468(19) 0.0014(16) 0.0021(16) -0.0061(17)
O26 0.0503(19) 0.057(2) 0.057(2) -0.0009(16) 0.0172(16) 0.0052(16)
O27 0.0526(19) 0.0393(17) 0.0463(17) -0.0071(13) 0.0100(14) 0.0019(14)
O28 0.0492(18) 0.0454(18) 0.0502(18) 0.0157(14) 0.0130(15) -0.0011(14)
O29 0.0445(19) 0.100(3) 0.067(2) -0.044(2) 0.0173(17) 0.0009(19)
O30 0.082(3) 0.0403(17) 0.0393(17) -0.0107(14) 0.0139(17) -0.0076(16)
O31 0.057(2) 0.0548(19) 0.0377(16) 0.0056(14) 0.0185(15) 0.0074(15)
O32 0.0512(18) 0.0545(19) 0.0458(17) -0.0028(14) 0.0263(15) 0.0023(15)
O33 0.058(2) 0.076(2) 0.0418(17) -0.0284(16) 0.0285(16) -0.0243(18)
O34 0.051(2) 0.088(3) 0.059(2) 0.014(2) 0.0161(17) 0.0009(19)
O35 0.0462(18) 0.0494(19) 0.064(2) 0.0104(16) 0.0114(16) -0.0127(15)
O36 0.060(2) 0.0495(19) 0.0454(18) 0.0088(15) 0.0076(15) -0.0045(16)
O37 0.185(9) 0.249(12) 0.372(15) -0.078(11) 0.184(10) 0.016(8)

loop_
_atom_type_symbol
_atom_type_description
_atom_type_scat_dispersion_real
_atom_type_scat_dispersion_imag
_atom_type_scat_source
C C 0.0033 0.0016 'International Tables Vol C Tables 4.2.6.8 and 6.1.1.4'
H H 0.0000 0.0000 'International Tables Vol C Tables 4.2.6.8 and 6.1.1.4'
N N 0.0061 0.0033 'International Tables Vol C Tables 4.2.6.8 and 6.1.1.4'
O O 0.0106 0.0060 'International Tables Vol C Tables 4.2.6.8 and 6.1.1.4'
Cl Cl 0.1484 0.1585 'International Tables Vol C Tables 4.2.6.8 and 6.1.1.4'
Ca Ca 0.2262 0.3064 'International Tables Vol C Tables 4.2.6.8 and 6.1.1.4'

loop_
_geom_angle_atom_site_label_1
_geom_angle_atom_site_label_2
_geom_angle_atom_site_label_3
_geom_angle
O21 Ca1 O3 94.10(8)
O21 Ca1 O7 89.51(8)
O3 Ca1 O7 142.62(7)
O21 Ca1 O9 91.48(8)
O3 Ca1 O9 143.64(7)
O7 Ca1 O9 73.21(7)
O21 Ca1 O1 92.01(8)
O3 Ca1 O1 72.38(7)
O7 Ca1 O1 144.74(7)
O9 Ca1 O1 71.54(7)
O21 Ca1 O5 89.64(8)
O3 Ca1 O5 70.46(7)
O7 Ca1 O5 72.37(7)
O9 Ca1 O5 145.55(8)
O1 Ca1 O5 142.83(8)
O21 Ca1 Cl1 178.13(7)
O3 Ca1 Cl1 86.79(5)
O7 Ca1 Cl1 88.79(5)
O9 Ca1 Cl1 88.78(5)
O1 Ca1 Cl1 89.83(5)
O5 Ca1 Cl1 89.10(5)
O22 Ca2 O4 79.39(8)
O22 Ca2 O2 92.90(8)
O4 Ca2 O2 73.63(7)
O22 Ca2 O6 84.77(8)
O4 Ca2 O6 72.05(7)
O2 Ca2 O6 145.44(8)
O22 Ca2 O10 104.28(8)
O4 Ca2 O10 144.82(7)
O2 Ca2 O10 71.25(7)
O6 Ca2 O10 142.66(7)
O22 Ca2 O8 97.79(8)
O4 Ca2 O8 142.94(7)
O2 Ca2 O8 143.21(7)
O6 Ca2 O8 70.89(7)
O10 Ca2 O8 72.00(7)
O22 Ca2 Cl1 167.97(7)
O4 Ca2 Cl1 90.04(5)
O2 Ca2 Cl1 89.57(5)
O6 Ca2 Cl1 86.52(5)
O10 Ca2 Cl1 87.66(5)
O8 Ca2 Cl1 87.14(5)
O23 Ca3 O17 86.38(9)
O23 Ca3 O11 97.91(8)
O17 Ca3 O11 143.57(8)
O23 Ca3 O13 95.37(8)
O17 Ca3 O13 143.59(8)
O11 Ca3 O13 72.34(7)
O23 Ca3 O19 91.16(8)
O17 Ca3 O19 72.22(7)
O11 Ca3 O19 71.54(7)
O13 Ca3 O19 143.84(7)
O23 Ca3 O15 87.50(8)
O17 Ca3 O15 72.38(8)
O11 Ca3 O15 143.65(8)
O13 Ca3 O15 71.37(7)
O19 Ca3 O15 144.58(8)
O23 Ca3 Cl2 173.67(7)
O17 Ca3 Cl2 87.67(6)
O11 Ca3 Cl2 88.16(5)
O13 Ca3 Cl2 88.15(5)
O19 Ca3 Cl2 89.06(5)
O15 Ca3 Cl2 88.65(6)
O14 Ca4 O18 142.73(8)
O14 Ca4 O20 143.28(8)
O18 Ca4 O20 73.02(8)
O14 Ca4 O16 70.61(8)
O18 Ca4 O16 72.32(8)
O20 Ca4 O16 145.05(8)
O14 Ca4 O12 73.52(8)
O18 Ca4 O12 143.37(8)
O20 Ca4 O12 70.35(7)
O16 Ca4 O12 144.13(8)
O14 Ca4 O24 98.56(8)
O18 Ca4 O24 87.46(8)
O20 Ca4 O24 89.16(8)
O16 Ca4 O24 93.65(8)
O12 Ca4 O24 92.02(8)
O14 Ca4 Cl2 86.12(6)
O18 Ca4 Cl2 88.65(6)
O20 Ca4 Cl2 87.20(5)
O16 Ca4 Cl2 87.66(6)
O12 Ca4 Cl2 89.53(5)
O24 Ca4 Cl2 175.31(7)
Ca2 Cl1 Ca1 177.82(4)
Ca4 Cl2 Ca3 179.02(4)
C1 O1 Ca1 129.11(18)
C3 O2 Ca2 128.99(18)
C10 O3 Ca1 135.00(18)
C12 O4 Ca2 130.91(18)
C19 O5 Ca1 129.58(18)
C21 O6 Ca2 133.50(18)
C28 O7 Ca1 128.87(18)
C30 O8 Ca2 128.43(18)
C37 O9 Ca1 129.78(18)
C39 O10 Ca2 129.77(18)
C46 O11 Ca3 129.52(18)
C48 O12 Ca4 126.84(18)
C55 O13 Ca3 130.23(19)
C57 O14 Ca4 132.80(19)
C64 O15 Ca3 128.96(19)
C66 O16 Ca4 129.97(19)
C73 O17 Ca3 131.4(2)
C75 O18 Ca4 130.40(19)
C82 O19 Ca3 130.86(19)
C84 O20 Ca4 131.94(19)
C1 N1 C4 122.0(3)
C1 N1 C44 119.1(2)
C4 N1 C44 118.9(2)
C1 N2 C8 119.2(2)
C1 N2 C2 123.0(2)
C8 N2 C2 117.7(2)
C3 N3 C9 118.9(2)
C3 N3 C2 122.4(2)
C9 N3 C2 118.7(2)
C3 N4 C45 118.8(2)
C3 N4 C4 122.6(2)
C45 N4 C4 118.7(2)
C10 N5 C8 118.0(2)
C10 N5 C13 122.4(2)
C8 N5 C13 119.6(2)
C10 N6 C17 118.6(2)
C10 N6 C11 122.0(2)
C17 N6 C11 119.4(2)
C12 N7 C18 119.2(2)
C12 N7 C11 121.9(2)
C18 N7 C11 118.7(2)
C12 N8 C13 122.3(2)
C12 N8 C9 119.0(2)
C13 N8 C9 118.4(2)
C19 N9 C17 119.2(2)
C19 N9 C22 122.2(2)
C17 N9 C22 118.5(2)
C19 N10 C26 118.5(2)
C19 N10 C20 122.0(2)
C26 N10 C20 119.5(2)
C21 N11 C27 118.3(2)
C21 N11 C20 121.9(2)
C27 N11 C20 119.6(2)
C21 N12 C18 118.0(2)
C21 N12 C22 122.6(2)
C18 N12 C22 119.4(2)
C28 N13 C26 118.7(2)
C28 N13 C31 122.4(2)
C26 N13 C31 118.9(2)
C28 N14 C35 118.6(2)
C28 N14 C29 122.2(2)
C35 N14 C29 119.1(2)
C30 N15 C36 119.1(2)
C30 N15 C29 122.1(2)
C36 N15 C29 118.8(2)
C30 N16 C27 119.9(2)
C30 N16 C31 122.0(2)
C27 N16 C31 118.1(2)
C37 N17 C35 118.9(2)
C37 N17 C40 122.4(2)
C35 N17 C40 118.7(2)
C37 N18 C44 118.4(2)
C37 N18 C38 121.9(2)
C44 N18 C38 119.6(2)
C39 N19 C45 119.3(2)
C39 N19 C38 122.4(2)
C45 N19 C38 118.3(2)
C39 N20 C36 119.6(2)
C39 N20 C40 122.3(2)
C36 N20 C40 118.1(2)
C46 N21 C89 118.6(2)
C46 N21 C49 122.3(2)
C89 N21 C49 119.1(2)
C46 N22 C53 118.5(2)
C46 N22 C47 122.6(2)
C53 N22 C47 118.8(2)
C48 N23 C54 119.4(3)
C48 N23 C47 122.4(2)
C54 N23 C47 118.2(2)
C48 N24 C90 119.7(3)
C48 N24 C49 122.3(2)
C90 N24 C49 117.9(2)
C55 N25 C53 119.0(2)
C55 N25 C58 123.1(2)
C53 N25 C58 117.8(2)
C55 N26 C62 118.4(3)
C55 N26 C56 121.7(2)
C62 N26 C56 119.8(2)
C57 N27 C63 118.0(3)
C57 N27 C56 122.4(3)
C63 N27 C56 119.6(3)
C57 N28 C54 118.4(2)
C57 N28 C58 122.3(3)
C54 N28 C58 119.3(2)
C64 N29 C62 118.8(3)
C64 N29 C67 122.1(3)
C62 N29 C67 119.1(3)
C64 N30 C71 118.3(3)
C64 N30 C65 122.5(3)
C71 N30 C65 119.1(3)
C66 N31 C72 118.8(3)
C66 N31 C65 122.1(3)
C72 N31 C65 119.1(3)
C66 N32 C63 118.5(3)
C66 N32 C67 122.5(3)
C63 N32 C67 119.0(3)
C73 N33 C71 118.5(3)
C73 N33 C76 121.9(3)
C71 N33 C76 119.5(3)
C73 N34 C80 118.8(3)
C73 N34 C74 121.9(3)
C80 N34 C74 119.3(3)
C75 N35 C81 119.3(3)
C75 N35 C74 121.9(3)
C81 N35 C74 118.7(3)
C75 N36 C72 119.3(3)
C75 N36 C76 122.1(3)
C72 N36 C76 118.5(3)
C82 N37 C80 118.8(2)
C82 N37 C85 122.4(2)
C80 N37 C85 118.5(2)
C82 N38 C89 118.9(2)
C82 N38 C83 122.0(2)
C89 N38 C83 118.8(2)
C84 N39 C90 118.3(2)
C84 N39 C83 122.5(2)
C90 N39 C83 119.2(2)
C84 N40 C81 118.1(3)
C84 N40 C85 122.5(2)
C81 N40 C85 119.4(2)
O1 C1 N1 122.1(3)
O1 C1 N2 121.3(3)
N1 C1 N2 116.5(3)
N2 C2 N3 111.7(2)
N2 C2 C5 109.5(2)
N3 C2 C5 109.4(2)
O2 C3 N3 121.8(3)
O2 C3 N4 121.2(3)
N3 C3 N4 117.0(2)
N1 C4 N4 112.1(2)
N1 C4 C5 110.3(2)
N4 C4 C5 109.2(2)
C7 C5 C4 111.3(3)
C7 C5 C2 112.3(3)
C4 C5 C2 102.4(2)
C7 C5 C6 109.6(2)
C4 C5 C6 110.4(3)
C2 C5 C6 110.7(3)
N2 C8 N5 115.2(2)
N3 C9 N8 115.6(2)
O3 C10 N6 121.2(3)
O3 C10 N5 121.5(3)
N6 C10 N5 117.2(3)
N6 C11 N7 110.6(2)
N6 C11 C14 109.7(2)
N7 C11 C14 110.0(2)
O4 C12 N8 121.3(3)
O4 C12 N7 121.5(3)
N8 C12 N7 117.1(3)
N8 C13 N5 111.4(2)
N8 C13 C14 109.7(2)
N5 C13 C14 109.2(2)
C11 C14 C13 103.1(2)
C11 C14 C16 110.9(2)
C13 C14 C16 111.7(2)
C11 C14 C15 110.7(2)
C13 C14 C15 111.0(2)
C16 C14 C15 109.4(3)
N9 C17 N6 115.8(2)
N7 C18 N12 115.5(2)
O5 C19 N9 121.5(3)
O5 C19 N10 121.3(3)
N9 C19 N10 117.1(2)
N10 C20 N11 111.6(2)
N10 C20 C23 109.8(2)
N11 C20 C23 109.5(2)
O6 C21 N12 122.2(3)
O6 C21 N11 120.9(3)
N12 C21 N11 116.7(3)
N9 C22 N12 110.8(2)
N9 C22 C23 109.6(2)
N12 C22 C23 110.1(2)
C22 C23 C24 111.5(3)
C22 C23 C20 103.0(2)
C24 C23 C20 110.6(3)
C22 C23 C25 111.2(3)
C24 C23 C25 109.2(2)
C20 C23 C25 111.3(3)
N10 C26 N13 115.0(2)
N11 C27 N16 115.1(2)
O7 C28 N13 121.7(3)
O7 C28 N14 121.7(3)
N13 C28 N14 116.6(3)
N14 C29 N15 110.7(2)
N14 C29 C32 109.8(2)
N15 C29 C32 109.9(2)
O8 C30 N16 121.3(3)
O8 C30 N15 121.0(3)
N16 C30 N15 117.6(3)
N16 C31 N13 111.4(2)
N16 C31 C32 110.0(2)
N13 C31 C32 109.6(2)
C31 C32 C29 103.1(2)
C31 C32 C34 111.7(3)
C29 C32 C34 110.7(3)
C31 C32 C33 110.4(3)
C29 C32 C33 112.3(2)
C34 C32 C33 108.6(3)
N17 C35 N14 116.0(2)
N20 C36 N15 114.8(2)
O9 C37 N17 121.3(3)
O9 C37 N18 121.9(3)
N17 C37 N18 116.7(3)
N19 C38 N18 111.4(2)
N19 C38 C41 109.8(2)
N18 C38 C41 109.9(2)
O10 C39 N20 121.4(3)
O10 C39 N19 121.6(3)
N20 C39 N19 116.9(2)
N17 C40 N20 111.3(2)
N17 C40 C41 110.2(2)
N20 C40 C41 109.5(2)
C38 C41 C40 102.6(2)
C38 C41 C42 111.5(3)
C40 C41 C42 111.2(2)
C38 C41 C43 112.0(2)
C40 C41 C43 109.7(2)
C42 C41 C43 109.7(2)
N18 C44 N1 115.1(2)
N4 C45 N19 114.8(2)
O11 C46 N21 121.8(3)
O11 C46 N22 121.4(3)
N21 C46 N22 116.7(2)
N23 C47 N22 112.2(2)
N23 C47 C50 110.4(2)
N22 C47 C50 109.0(2)
O12 C48 N24 121.8(3)
O12 C48 N23 121.2(3)
N24 C48 N23 116.8(3)
N24 C49 N21 111.8(2)
N24 C49 C50 109.7(2)
N21 C49 C50 109.7(2)
C51 C50 C47 111.5(3)
C51 C50 C49 111.3(3)
C47 C50 C49 102.4(2)
C51 C50 C52 109.7(3)
C47 C50 C52 110.9(3)
C49 C50 C52 110.9(3)
N22 C53 N25 114.7(2)
N23 C54 N28 115.0(2)
O13 C55 N25 121.7(3)
O13 C55 N26 121.8(3)
N25 C55 N26 116.4(3)
N26 C56 N27 110.8(2)
N26 C56 C59 110.3(2)
N27 C56 C59 109.7(2)
O14 C57 N28 121.7(3)
O14 C57 N27 121.5(3)
N28 C57 N27 116.7(3)
N25 C58 N28 111.5(2)
N25 C58 C59 109.2(2)
N28 C58 C59 109.9(2)
C58 C59 C56 102.8(2)
C58 C59 C60 110.1(3)
C56 C59 C60 112.0(3)
C58 C59 C61 111.7(3)
C56 C59 C61 111.0(3)
C60 C59 C61 109.2(3)
N26 C62 N29 115.3(2)
N32 C63 N27 115.7(2)
O15 C64 N29 121.6(3)
O15 C64 N30 121.6(3)
N29 C64 N30 116.8(3)
N30 C65 N31 111.5(2)
N30 C65 C68 109.5(3)
N31 C65 C68 110.2(3)
O16 C66 N31 121.6(3)
O16 C66 N32 121.5(3)
N31 C66 N32 116.8(3)
N32 C67 N29 111.3(2)
N32 C67 C68 109.9(3)
N29 C67 C68 109.9(3)
C65 C68 C67 102.5(3)
C65 C68 C70 112.0(3)
C67 C68 C70 111.0(3)
C65 C68 C69 111.3(3)
C67 C68 C69 111.4(3)
C70 C68 C69 108.6(3)
N33 C71 N30 115.4(3)
N31 C72 N36 115.7(3)
O17 C73 N34 122.0(3)
O17 C73 N33 120.7(3)
N34 C73 N33 117.2(3)
N35 C74 N34 111.0(2)
N35 C74 C77 110.3(3)
N34 C74 C77 109.8(3)
O18 C75 N36 121.6(3)
O18 C75 N35 121.4(3)
N36 C75 N35 116.9(3)
N33 C76 N36 111.2(2)
N33 C76 C77 109.8(3)
N36 C76 C77 110.3(3)
C74 C77 C76 102.6(2)
C74 C77 C78 111.4(3)
C76 C77 C78 111.0(3)
C74 C77 C79 110.8(3)
C76 C77 C79 110.8(3)
C78 C77 C79 110.0(3)
N34 C80 N37 115.0(3)
N35 C81 N40 115.6(2)
O19 C82 N37 121.8(3)
O19 C82 N38 121.4(3)
N37 C82 N38 116.6(3)
N38 C83 N39 111.5(2)
N38 C83 C86 110.2(2)
N39 C83 C86 109.3(2)
O20 C84 N40 121.5(3)
O20 C84 N39 121.7(3)
N40 C84 N39 116.8(3)
N37 C85 N40 111.4(2)
N37 C85 C86 109.8(2)
N40 C85 C86 109.5(2)
C83 C86 C87 111.6(3)
C83 C86 C85 102.7(2)
C87 C86 C85 110.5(3)
C83 C86 C88 111.3(3)
C87 C86 C88 109.4(3)
C85 C86 C88 111.2(3)
N38 C89 N21 115.5(2)
N39 C90 N24 115.2(2)

loop_
_geom_bond_atom_site_label_1
_geom_bond_atom_site_label_2
_geom_bond_distance
Ca1 O21 2.305(2)
Ca1 O3 2.404(2)
Ca1 O7 2.432(2)
Ca1 O9 2.435(2)
Ca1 O1 2.449(2)
Ca1 O5 2.490(2)
Ca1 Cl1 2.7818(10)
Ca2 O22 2.329(2)
Ca2 O4 2.428(2)
Ca2 O2 2.440(2)
Ca2 O6 2.442(2)
Ca2 O10 2.458(2)
Ca2 O8 2.490(2)
Ca2 Cl1 2.7710(9)
Ca3 O23 2.311(2)
Ca3 O17 2.408(2)
Ca3 O11 2.448(2)
Ca3 O13 2.458(2)
Ca3 O19 2.464(2)
Ca3 O15 2.484(2)
Ca3 Cl2 2.8036(10)
Ca4 O14 2.427(2)
Ca4 O18 2.430(2)
Ca4 O20 2.450(2)
Ca4 O16 2.486(2)
Ca4 O12 2.511(2)
Ca4 O24 2.559(3)
Ca4 Cl2 2.8005(10)
O1 C1 1.234(4)
O2 C3 1.243(3)
O3 C10 1.238(4)
O4 C12 1.242(4)
O5 C19 1.233(3)
O6 C21 1.234(4)
O7 C28 1.226(4)
O8 C30 1.254(4)
O9 C37 1.232(4)
O10 C39 1.241(4)
O11 C46 1.238(4)
O12 C48 1.246(4)
O13 C55 1.235(4)
O14 C57 1.235(4)
O15 C64 1.233(4)
O16 C66 1.234(4)
O17 C73 1.238(4)
O18 C75 1.239(4)
O19 C82 1.237(4)
O20 C84 1.235(4)
N1 C1 1.367(4)
N1 C4 1.460(4)
N1 C44 1.463(4)
N2 C1 1.373(4)
N2 C8 1.455(4)
N2 C2 1.456(4)
N3 C3 1.362(4)
N3 C9 1.455(4)
N3 C2 1.469(4)
N4 C3 1.366(4)
N4 C45 1.454(4)
N4 C4 1.464(4)
N5 C10 1.366(4)
N5 C8 1.457(4)
N5 C13 1.465(4)
N6 C10 1.365(4)
N6 C17 1.456(4)
N6 C11 1.466(4)
N7 C12 1.371(4)
N7 C18 1.453(4)
N7 C11 1.469(4)
N8 C12 1.368(4)
N8 C13 1.461(4)
N8 C9 1.461(4)
N9 C19 1.371(4)
N9 C17 1.451(4)
N9 C22 1.465(4)
N10 C19 1.378(4)
N10 C26 1.451(4)
N10 C20 1.468(3)
N11 C21 1.380(4)
N11 C27 1.450(4)
N11 C20 1.470(4)
N12 C21 1.364(4)
N12 C18 1.464(4)
N12 C22 1.476(4)
N13 C28 1.374(4)
N13 C26 1.453(4)
N13 C31 1.467(4)
N14 C28 1.378(4)
N14 C35 1.455(4)
N14 C29 1.466(4)
N15 C30 1.366(4)
N15 C36 1.460(4)
N15 C29 1.469(4)
N16 C30 1.360(4)
N16 C27 1.461(4)
N16 C31 1.466(4)
N17 C37 1.372(4)
N17 C35 1.450(4)
N17 C40 1.460(4)
N18 C37 1.372(4)
N18 C44 1.451(4)
N18 C38 1.472(4)
N19 C39 1.368(4)
N19 C45 1.456(4)
N19 C38 1.466(4)
N20 C39 1.366(4)
N20 C36 1.447(4)
N20 C40 1.471(4)
N21 C46 1.365(4)
N21 C89 1.456(4)
N21 C49 1.470(4)
N22 C46 1.369(4)
N22 C53 1.451(4)
N22 C47 1.464(4)
N23 C48 1.368(4)
N23 C54 1.456(4)
N23 C47 1.457(4)
N24 C48 1.367(4)
N24 C90 1.456(4)
N24 C49 1.465(4)
N25 C55 1.372(4)
N25 C53 1.461(4)
N25 C58 1.461(4)
N26 C55 1.376(4)
N26 C62 1.457(4)
N26 C56 1.464(4)
N27 C57 1.372(4)
N27 C63 1.458(4)
N27 C56 1.472(4)
N28 C57 1.365(4)
N28 C54 1.459(4)
N28 C58 1.467(4)
N29 C64 1.366(4)
N29 C62 1.463(4)
N29 C67 1.473(4)
N30 C64 1.375(4)
N30 C71 1.461(4)
N30 C65 1.464(4)
N31 C66 1.366(4)
N31 C72 1.454(4)
N31 C65 1.469(4)
N32 C66 1.372(4)
N32 C63 1.457(4)
N32 C67 1.461(4)
N33 C73 1.374(4)
N33 C71 1.444(4)
N33 C76 1.465(4)
N34 C73 1.368(4)
N34 C80 1.454(4)
N34 C74 1.470(4)
N35 C75 1.378(4)
N35 C81 1.448(4)
N35 C74 1.467(4)
N36 C75 1.364(4)
N36 C72 1.460(4)
N36 C76 1.466(4)
N37 C82 1.373(4)
N37 C80 1.457(4)
N37 C85 1.462(4)
N38 C82 1.373(4)
N38 C89 1.454(4)
N38 C83 1.466(4)
N39 C84 1.370(4)
N39 C90 1.444(4)
N39 C83 1.470(4)
N40 C84 1.365(4)
N40 C81 1.457(4)
N40 C85 1.468(4)
C2 C5 1.530(4)
C4 C5 1.529(4)
C5 C7 1.525(4)
C5 C6 1.538(4)
C11 C14 1.527(4)
C13 C14 1.531(4)
C14 C16 1.535(4)
C14 C15 1.536(4)
C20 C23 1.533(4)
C22 C23 1.526(4)
C23 C24 1.532(4)
C23 C25 1.534(4)
C29 C32 1.526(4)
C31 C32 1.520(4)
C32 C34 1.526(4)
C32 C33 1.532(4)
C38 C41 1.524(4)
C40 C41 1.527(4)
C41 C42 1.536(4)
C41 C43 1.537(4)
C47 C50 1.524(4)
C49 C50 1.528(4)
C50 C51 1.521(4)
C50 C52 1.535(4)
C56 C59 1.525(4)
C58 C59 1.525(4)
C59 C60 1.533(4)
C59 C61 1.535(4)
C65 C68 1.523(5)
C67 C68 1.528(5)
C68 C70 1.535(5)
C68 C69 1.547(5)
C74 C77 1.523(4)
C76 C77 1.526(5)
C77 C78 1.532(5)
C77 C79 1.543(5)
C83 C86 1.524(4)
C85 C86 1.532(4)
C86 C87 1.532(4)
C86 C88 1.537(4)

loop_
_geom_torsion_atom_site_label_1
_geom_torsion_atom_site_label_2
_geom_torsion_atom_site_label_3
_geom_torsion_atom_site_label_4
_geom_torsion
Ca1 O1 C1 N1 -92.3(3)
Ca1 O1 C1 N2 91.7(3)
C4 N1 C1 O1 174.5(3)
C44 N1 C1 O1 -2.7(4)
C4 N1 C1 N2 -9.3(4)
C44 N1 C1 N2 173.5(2)
C8 N2 C1 O1 2.6(4)
C2 N2 C1 O1 -174.4(2)
C8 N2 C1 N1 -173.6(2)
C2 N2 C1 N1 9.4(4)
C1 N2 C2 N3 83.3(3)
C8 N2 C2 N3 -93.8(3)
C1 N2 C2 C5 -38.0(3)
C8 N2 C2 C5 144.9(2)
C3 N3 C2 N2 -84.6(3)
C9 N3 C2 N2 97.2(3)
C3 N3 C2 C5 36.8(4)
C9 N3 C2 C5 -141.4(3)
Ca2 O2 C3 N3 -88.9(3)
Ca2 O2 C3 N4 94.1(3)
C9 N3 C3 O2 -5.5(4)
C2 N3 C3 O2 176.2(3)
C9 N3 C3 N4 171.5(2)
C2 N3 C3 N4 -6.7(4)
C45 N4 C3 O2 3.1(4)
C4 N4 C3 O2 -175.8(3)
C45 N4 C3 N3 -173.9(2)
C4 N4 C3 N3 7.1(4)
C1 N1 C4 N4 -83.6(3)
C44 N1 C4 N4 93.6(3)
C1 N1 C4 C5 38.3(3)
C44 N1 C4 C5 -144.5(2)
C3 N4 C4 N1 84.9(3)
C45 N4 C4 N1 -94.0(3)
C3 N4 C4 C5 -37.6(3)
C45 N4 C4 C5 143.5(2)
N1 C4 C5 C7 178.4(2)
N4 C4 C5 C7 -57.9(3)
N1 C4 C5 C2 -61.4(3)
N4 C4 C5 C2 62.2(3)
N1 C4 C5 C6 56.5(3)
N4 C4 C5 C6 -179.9(2)
N2 C2 C5 C7 -179.7(2)
N3 C2 C5 C7 57.6(3)
N2 C2 C5 C4 60.8(3)
N3 C2 C5 C4 -61.9(3)
N2 C2 C5 C6 -56.9(3)
N3 C2 C5 C6 -179.6(2)
C1 N2 C8 N5 -100.7(3)
C2 N2 C8 N5 76.5(3)
C10 N5 C8 N2 99.3(3)
C13 N5 C8 N2 -79.9(3)
C3 N3 C9 N8 102.5(3)
C2 N3 C9 N8 -79.2(3)
C12 N8 C9 N3 -98.0(3)
C13 N8 C9 N3 76.4(3)
Ca1 O3 C10 N6 93.4(3)
Ca1 O3 C10 N5 -90.2(3)
C17 N6 C10 O3 6.3(4)
C11 N6 C10 O3 -172.9(3)
C17 N6 C10 N5 -170.3(2)
C11 N6 C10 N5 10.5(4)
C8 N5 C10 O3 -6.4(4)
C13 N5 C10 O3 172.8(3)
C8 N5 C10 N6 170.1(2)
C13 N5 C10 N6 -10.7(4)
C10 N6 C11 N7 83.0(3)
C17 N6 C11 N7 -96.2(3)
C10 N6 C11 C14 -38.6(4)
C17 N6 C11 C14 142.3(3)
C12 N7 C11 N6 -83.6(3)
C18 N7 C11 N6 92.4(3)
C12 N7 C11 C14 37.7(3)
C18 N7 C11 C14 -146.3(2)
Ca2 O4 C12 N8 91.2(3)
Ca2 O4 C12 N7 -92.6(3)
C13 N8 C12 O4 -172.6(3)
C9 N8 C12 O4 1.6(4)
C13 N8 C12 N7 11.0(4)
C9 N8 C12 N7 -174.8(2)
C18 N7 C12 O4 -2.5(4)
C11 N7 C12 O4 173.5(3)
C18 N7 C12 N8 173.9(2)
C11 N7 C12 N8 -10.2(4)
C12 N8 C13 N5 81.9(3)
C9 N8 C13 N5 -92.3(3)
C12 N8 C13 C14 -39.1(4)
C9 N8 C13 C14 146.7(2)
C10 N5 C13 N8 -82.6(3)
C8 N5 C13 N8 96.5(3)
C10 N5 C13 C14 38.6(4)
C8 N5 C13 C14 -142.2(3)
N6 C11 C14 C13 61.4(3)
N7 C11 C14 C13 -60.5(3)
N6 C11 C14 C16 -179.0(2)
N7 C11 C14 C16 59.1(3)
N6 C11 C14 C15 -57.4(3)
N7 C11 C14 C15 -179.3(2)
N8 C13 C14 C11 61.1(3)
N5 C13 C14 C11 -61.2(3)
N8 C13 C14 C16 -58.0(3)
N5 C13 C14 C16 179.7(2)
N8 C13 C14 C15 179.7(2)
N5 C13 C14 C15 57.4(3)
C19 N9 C17 N6 98.1(3)
C22 N9 C17 N6 -77.2(3)
C10 N6 C17 N9 -98.3(3)
C11 N6 C17 N9 80.9(3)
C12 N7 C18 N12 99.0(3)
C11 N7 C18 N12 -77.0(3)
C21 N12 C18 N7 -99.8(3)
C22 N12 C18 N7 80.2(3)
Ca1 O5 C19 N9 -93.5(3)
Ca1 O5 C19 N10 89.9(3)
C17 N9 C19 O5 -0.9(4)
C22 N9 C19 O5 174.1(3)
C17 N9 C19 N10 175.7(2)
C22 N9 C19 N10 -9.2(4)
C26 N10 C19 O5 3.7(4)
C20 N10 C19 O5 -175.1(3)
C26 N10 C19 N9 -172.9(2)
C20 N10 C19 N9 8.2(4)
C19 N10 C20 N11 84.8(3)
C26 N10 C20 N11 -94.0(3)
C19 N10 C20 C23 -36.7(3)
C26 N10 C20 C23 144.5(3)
C21 N11 C20 N10 -81.3(3)
C27 N11 C20 N10 93.2(3)
C21 N11 C20 C23 40.4(3)
C27 N11 C20 C23 -145.1(2)
Ca2 O6 C21 N12 89.7(3)
Ca2 O6 C21 N11 -94.8(3)
C18 N12 C21 O6 6.1(4)
C22 N12 C21 O6 -174.0(2)
C18 N12 C21 N11 -169.6(2)
C22 N12 C21 N11 10.3(4)
C27 N11 C21 O6 -2.4(4)
C20 N11 C21 O6 172.1(2)
C27 N11 C21 N12 173.3(2)
C20 N11 C21 N12 -12.1(4)
C19 N9 C22 N12 -83.0(3)
C17 N9 C22 N12 92.1(3)
C19 N9 C22 C23 38.7(4)
C17 N9 C22 C23 -146.2(3)
C21 N12 C22 N9 84.1(3)
C18 N12 C22 N9 -95.9(3)
C21 N12 C22 C23 -37.3(3)
C18 N12 C22 C23 142.7(2)
N9 C22 C23 C24 56.6(3)
N12 C22 C23 C24 178.8(2)
N9 C22 C23 C20 -61.9(3)
N12 C22 C23 C20 60.2(3)
N9 C22 C23 C25 178.8(2)
N12 C22 C23 C25 -59.1(3)
N10 C20 C23 C22 61.1(3)
N11 C20 C23 C22 -61.7(3)
N10 C20 C23 C24 -58.1(3)
N11 C20 C23 C24 179.1(2)
N10 C20 C23 C25 -179.7(2)
N11 C20 C23 C25 57.5(3)
C19 N10 C26 N13 -100.2(3)
C20 N10 C26 N13 78.7(3)
C28 N13 C26 N10 101.5(3)
C31 N13 C26 N10 -78.1(3)
C21 N11 C27 N16 96.4(3)
C20 N11 C27 N16 -78.3(3)
C30 N16 C27 N11 -101.4(3)
C31 N16 C27 N11 78.9(3)
Ca1 O7 C28 N13 -91.8(3)
Ca1 O7 C28 N14 91.2(3)
C26 N13 C28 O7 -4.5(4)
C31 N13 C28 O7 175.1(3)
C26 N13 C28 N14 172.7(2)
C31 N13 C28 N14 -7.7(4)
C35 N14 C28 O7 2.7(4)
C29 N14 C28 O7 -175.4(3)
C35 N14 C28 N13 -174.4(2)
C29 N14 C28 N13 7.4(4)
C28 N14 C29 N15 84.6(3)
C35 N14 C29 N15 -93.5(3)
C28 N14 C29 C32 -36.8(4)
C35 N14 C29 C32 145.0(2)
C30 N15 C29 N14 -85.8(3)
C36 N15 C29 N14 94.5(3)
C30 N15 C29 C32 35.6(4)
C36 N15 C29 C32 -144.1(3)
Ca2 O8 C30 N16 91.9(3)
Ca2 O8 C30 N15 -91.6(3)
C27 N16 C30 O8 3.6(4)
C31 N16 C30 O8 -176.8(3)
C27 N16 C30 N15 -172.9(2)
C31 N16 C30 N15 6.7(4)
C36 N15 C30 O8 -3.0(4)
C29 N15 C30 O8 177.3(3)
C36 N15 C30 N16 173.5(2)
C29 N15 C30 N16 -6.1(4)
C30 N16 C31 N13 84.9(3)
C27 N16 C31 N13 -95.5(3)
C30 N16 C31 C32 -36.8(4)
C27 N16 C31 C32 142.8(2)
C28 N13 C31 N16 -84.6(3)
C26 N13 C31 N16 95.1(3)
C28 N13 C31 C32 37.4(4)
C26 N13 C31 C32 -142.9(3)
N16 C31 C32 C29 61.1(3)
N13 C31 C32 C29 -61.6(3)
N16 C31 C32 C34 -57.8(3)
N13 C31 C32 C34 179.4(2)
N16 C31 C32 C33 -178.8(2)
N13 C31 C32 C33 58.4(3)
N14 C29 C32 C31 61.5(3)
N15 C29 C32 C31 -60.5(3)
N14 C29 C32 C34 -178.9(2)
N15 C29 C32 C34 59.2(3)
N14 C29 C32 C33 -57.3(3)
N15 C29 C32 C33 -179.3(2)
C37 N17 C35 N14 100.0(3)
C40 N17 C35 N14 -78.2(3)
C28 N14 C35 N17 -99.7(3)
C29 N14 C35 N17 78.5(3)
C39 N20 C36 N15 -100.5(3)
C40 N20 C36 N15 79.9(3)
C30 N15 C36 N20 100.0(3)
C29 N15 C36 N20 -80.3(3)
Ca1 O9 C37 N17 -90.3(3)
Ca1 O9 C37 N18 93.5(3)
C35 N17 C37 O9 -3.9(4)
C40 N17 C37 O9 174.3(3)
C35 N17 C37 N18 172.5(2)
C40 N17 C37 N18 -9.4(4)
C44 N18 C37 O9 2.9(4)
C38 N18 C37 O9 -173.9(3)
C44 N18 C37 N17 -173.4(2)
C38 N18 C37 N17 9.8(4)
C39 N19 C38 N18 -85.5(3)
C45 N19 C38 N18 94.1(3)
C39 N19 C38 C41 36.5(3)
C45 N19 C38 C41 -143.9(2)
C37 N18 C38 N19 83.3(3)
C44 N18 C38 N19 -93.5(3)
C37 N18 C38 C41 -38.7(3)
C44 N18 C38 C41 144.6(2)
Ca2 O10 C39 N20 91.0(3)
Ca2 O10 C39 N19 -91.6(3)
C36 N20 C39 O10 4.5(4)
C40 N20 C39 O10 -175.9(3)
C36 N20 C39 N19 -172.9(2)
C40 N20 C39 N19 6.6(4)
C45 N19 C39 O10 -3.4(4)
C38 N19 C39 O10 176.2(3)
C45 N19 C39 N20 174.1(2)
C38 N19 C39 N20 -6.3(4)
C37 N17 C40 N20 -83.9(3)
C35 N17 C40 N20 94.3(3)
C37 N17 C40 C41 37.8(4)
C35 N17 C40 C41 -144.1(3)
C39 N20 C40 N17 85.1(3)
C36 N20 C40 N17 -95.4(3)
C39 N20 C40 C41 -36.9(4)
C36 N20 C40 C41 142.6(3)
N19 C38 C41 C40 -61.5(3)
N18 C38 C41 C40 61.4(3)
N19 C38 C41 C42 179.4(2)
N18 C38 C41 C42 -57.7(3)
N19 C38 C41 C43 56.1(3)
N18 C38 C41 C43 179.0(2)
N17 C40 C41 C38 -61.1(3)
N20 C40 C41 C38 61.6(3)
N17 C40 C41 C42 58.3(3)
N20 C40 C41 C42 -179.0(2)
N17 C40 C41 C43 179.7(2)
N20 C40 C41 C43 -57.6(3)
C37 N18 C44 N1 -98.1(3)
C38 N18 C44 N1 78.8(3)
C1 N1 C44 N18 98.7(3)
C4 N1 C44 N18 -78.6(3)
C3 N4 C45 N19 -98.9(3)
C4 N4 C45 N19 80.0(3)
C39 N19 C45 N4 98.8(3)
C38 N19 C45 N4 -80.8(3)
Ca3 O11 C46 N21 -92.0(3)
Ca3 O11 C46 N22 91.4(3)
C89 N21 C46 O11 -5.0(4)
C49 N21 C46 O11 176.9(3)
C89 N21 C46 N22 171.7(2)
C49 N21 C46 N22 -6.4(4)
C53 N22 C46 O11 5.0(4)
C47 N22 C46 O11 -175.6(3)
C53 N22 C46 N21 -171.7(2)
C47 N22 C46 N21 7.6(4)
C48 N23 C47 N22 -85.6(3)
C54 N23 C47 N22 93.8(3)
C48 N23 C47 C50 36.2(4)
C54 N23 C47 C50 -144.4(3)
C46 N22 C47 N23 84.1(3)
C53 N22 C47 N23 -96.6(3)
C46 N22 C47 C50 -38.5(4)
C53 N22 C47 C50 140.9(3)
Ca4 O12 C48 N24 93.7(3)
Ca4 O12 C48 N23 -89.5(3)
C90 N24 C48 O12 0.2(4)
C49 N24 C48 O12 -175.9(3)
C90 N24 C48 N23 -176.8(2)
C49 N24 C48 N23 7.1(4)
C54 N23 C48 O12 -2.7(4)
C47 N23 C48 O12 176.7(3)
C54 N23 C48 N24 174.3(2)
C47 N23 C48 N24 -6.3(4)
C48 N24 C49 N21 84.4(3)
C90 N24 C49 N21 -91.7(3)
C48 N24 C49 C50 -37.5(3)
C90 N24 C49 C50 146.4(2)
C46 N21 C49 N24 -85.7(3)
C89 N21 C49 N24 96.2(3)
C46 N21 C49 C50 36.2(3)
C89 N21 C49 C50 -141.9(3)
N23 C47 C50 C51 179.9(2)
N22 C47 C50 C51 -56.5(3)
N23 C47 C50 C49 -61.0(3)
N22 C47 C50 C49 62.7(3)
N23 C47 C50 C52 57.3(3)
N22 C47 C50 C52 -179.0(2)
N24 C49 C50 C51 -179.4(2)
N21 C49 C50 C51 57.4(3)
N24 C49 C50 C47 61.3(3)
N21 C49 C50 C47 -61.9(3)
N24 C49 C50 C52 -56.9(3)
N21 C49 C50 C52 179.9(2)
C46 N22 C53 N25 -101.1(3)
C47 N22 C53 N25 79.6(3)
C55 N25 C53 N22 99.7(3)
C58 N25 C53 N22 -78.0(3)
C48 N23 C54 N28 102.9(3)
C47 N23 C54 N28 -76.5(3)
C57 N28 C54 N23 -100.1(3)
C58 N28 C54 N23 78.8(3)
Ca3 O13 C55 N25 -90.4(3)
Ca3 O13 C55 N26 93.2(3)
C53 N25 C55 O13 -3.5(4)
C58 N25 C55 O13 174.0(3)
C53 N25 C55 N26 173.0(2)
C58 N25 C55 N26 -9.5(4)
C62 N26 C55 O13 2.1(4)
C56 N26 C55 O13 -174.5(3)
C62 N26 C55 N25 -174.4(3)
C56 N26 C55 N25 8.9(4)
C55 N26 C56 N27 84.0(3)
C62 N26 C56 N27 -92.6(3)
C55 N26 C56 C59 -37.7(4)
C62 N26 C56 C59 145.7(3)
C57 N27 C56 N26 -84.5(3)
C63 N27 C56 N26 93.8(3)
C57 N27 C56 C59 37.6(4)
C63 N27 C56 C59 -144.1(3)
Ca4 O14 C57 N28 90.0(3)
Ca4 O14 C57 N27 -94.2(3)
C54 N28 C57 O14 4.7(4)
C58 N28 C57 O14 -174.2(3)
C54 N28 C57 N27 -171.4(2)
C58 N28 C57 N27 9.7(4)
C63 N27 C57 O14 -3.7(4)
C56 N27 C57 O14 174.7(3)
C63 N27 C57 N28 172.4(3)
C56 N27 C57 N28 -9.3(4)
C55 N25 C58 N28 -83.3(3)
C53 N25 C58 N28 94.2(3)
C55 N25 C58 C59 38.3(4)
C53 N25 C58 C59 -144.1(3)
C57 N28 C58 N25 82.7(3)
C54 N28 C58 N25 -96.2(3)
C57 N28 C58 C59 -38.6(4)
C54 N28 C58 C59 142.5(3)
N25 C58 C59 C56 -61.2(3)
N28 C58 C59 C56 61.4(3)
N25 C58 C59 C60 58.2(3)
N28 C58 C59 C60 -179.1(3)
N25 C58 C59 C61 179.7(3)
N28 C58 C59 C61 -57.7(3)
N26 C56 C59 C58 61.6(3)
N27 C56 C59 C58 -60.8(3)
N26 C56 C59 C60 -56.5(3)
N27 C56 C59 C60 -178.9(2)
N26 C56 C59 C61 -178.8(3)
N27 C56 C59 C61 58.8(3)
C55 N26 C62 N29 -98.1(3)
C56 N26 C62 N29 78.6(4)
C64 N29 C62 N26 100.5(3)
C67 N29 C62 N26 -79.4(3)
C66 N32 C63 N27 -99.5(3)
C67 N32 C63 N27 78.3(3)
C57 N27 C63 N32 98.6(3)
C56 N27 C63 N32 -79.8(3)
Ca3 O15 C64 N29 -92.0(3)
Ca3 O15 C64 N30 91.1(3)
C62 N29 C64 O15 -3.8(4)
C67 N29 C64 O15 176.1(3)
C62 N29 C64 N30 173.2(3)
C67 N29 C64 N30 -6.9(4)
C71 N30 C64 O15 1.4(4)
C65 N30 C64 O15 -175.5(3)
C71 N30 C64 N29 -175.6(3)
C65 N30 C64 N29 7.5(4)
C64 N30 C65 N31 84.5(4)
C71 N30 C65 N31 -92.4(3)
C64 N30 C65 C68 -37.8(4)
C71 N30 C65 C68 145.3(3)
C66 N31 C65 N30 -84.8(4)
C72 N31 C65 N30 94.8(3)
C66 N31 C65 C68 37.1(4)
C72 N31 C65 C68 -143.3(3)
Ca4 O16 C66 N31 -90.3(3)
Ca4 O16 C66 N32 93.1(3)
C72 N31 C66 O16 -3.8(4)
C65 N31 C66 O16 175.8(3)
C72 N31 C66 N32 172.9(3)
C65 N31 C66 N32 -7.5(4)
C63 N32 C66 O16 2.1(4)
C67 N32 C66 O16 -175.5(3)
C63 N32 C66 N31 -174.7(3)
C67 N32 C66 N31 7.7(4)
C66 N32 C67 N29 84.7(3)
C63 N32 C67 N29 -93.0(3)
C66 N32 C67 C68 -37.3(4)
C63 N32 C67 C68 145.1(3)
C64 N29 C67 N32 -85.3(4)
C62 N29 C67 N32 94.6(3)
C64 N29 C67 C68 36.7(4)
C62 N29 C67 C68 -143.4(3)
N30 C65 C68 C67 62.0(3)
N31 C65 C68 C67 -61.1(3)
N30 C65 C68 C70 -179.0(3)
N31 C65 C68 C70 57.9(4)
N30 C65 C68 C69 -57.2(3)
N31 C65 C68 C69 179.7(3)
N32 C67 C68 C65 61.1(3)
N29 C67 C68 C65 -61.7(3)
N32 C67 C68 C70 -58.6(4)
N29 C67 C68 C70 178.6(3)
N32 C67 C68 C69 -179.8(3)
N29 C67 C68 C69 57.4(4)
C73 N33 C71 N30 101.2(3)
C76 N33 C71 N30 -79.8(3)
C64 N30 C71 N33 -99.9(3)
C65 N30 C71 N33 77.1(3)
C66 N31 C72 N36 100.0(3)
C65 N31 C72 N36 -79.6(4)
C75 N36 C72 N31 -98.8(3)
C76 N36 C72 N31 77.7(4)
Ca3 O17 C73 N34 91.4(4)
Ca3 O17 C73 N33 -92.1(3)
C80 N34 C73 O17 5.8(4)
C74 N34 C73 O17 -175.6(3)
C80 N34 C73 N33 -170.8(3)
C74 N34 C73 N33 7.8(4)
C71 N33 C73 O17 -5.3(4)
C76 N33 C73 O17 175.8(3)
C71 N33 C73 N34 171.4(3)
C76 N33 C73 N34 -7.6(4)
C75 N35 C74 N34 -84.1(3)
C81 N35 C74 N34 92.2(3)
C75 N35 C74 C77 37.8(4)
C81 N35 C74 C77 -145.9(3)
C73 N34 C74 N35 84.6(3)
C80 N34 C74 N35 -96.8(3)
C73 N34 C74 C77 -37.7(4)
C80 N34 C74 C77 140.9(3)
Ca4 O18 C75 N36 92.6(3)
Ca4 O18 C75 N35 -91.3(3)
C72 N36 C75 O18 2.4(4)
C76 N36 C75 O18 -173.9(3)
C72 N36 C75 N35 -173.9(3)
C76 N36 C75 N35 9.8(4)
C81 N35 C75 O18 -2.0(4)
C74 N35 C75 O18 174.3(3)
C81 N35 C75 N36 174.3(3)
C74 N35 C75 N36 -9.4(4)
C73 N33 C76 N36 -85.1(4)
C71 N33 C76 N36 95.9(3)
C73 N33 C76 C77 37.2(4)
C71 N33 C76 C77 -141.7(3)
C75 N36 C76 N33 83.6(4)
C72 N36 C76 N33 -92.7(3)
C75 N36 C76 C77 -38.5(4)
C72 N36 C76 C77 145.2(3)
N35 C74 C77 C76 -60.7(3)
N34 C74 C77 C76 61.9(3)
N35 C74 C77 C78 -179.6(3)
N34 C74 C77 C78 -56.9(4)
N35 C74 C77 C79 57.6(4)
N34 C74 C77 C79 -179.8(3)
N33 C76 C77 C74 -61.8(3)
N36 C76 C77 C74 61.1(3)
N33 C76 C77 C78 57.3(3)
N36 C76 C77 C78 -179.8(3)
N33 C76 C77 C79 179.9(3)
N36 C76 C77 C79 -57.2(3)
C73 N34 C80 N37 -100.5(3)
C74 N34 C80 N37 80.9(3)
C82 N37 C80 N34 98.2(3)
C85 N37 C80 N34 -76.9(3)
C75 N35 C81 N40 99.8(3)
C74 N35 C81 N40 -76.6(3)
C84 N40 C81 N35 -100.7(3)
C85 N40 C81 N35 79.9(3)
Ca3 O19 C82 N37 -91.1(3)
Ca3 O19 C82 N38 92.9(3)
C80 N37 C82 O19 -2.4(4)
C85 N37 C82 O19 172.5(3)
C80 N37 C82 N38 173.8(3)
C85 N37 C82 N38 -11.3(4)
C89 N38 C82 O19 0.8(4)
C83 N38 C82 O19 -172.7(3)
C89 N38 C82 N37 -175.3(2)
C83 N38 C82 N37 11.2(4)
C82 N38 C83 N39 82.6(3)
C89 N38 C83 N39 -91.0(3)
C82 N38 C83 C86 -39.0(4)
C89 N38 C83 C86 147.5(2)
C84 N39 C83 N38 -84.4(3)
C90 N39 C83 N38 96.4(3)
C84 N39 C83 C86 37.7(4)
C90 N39 C83 C86 -141.5(3)
Ca4 O20 C84 N40 90.2(3)
Ca4 O20 C84 N39 -93.5(3)
C81 N40 C84 O20 4.7(4)
C85 N40 C84 O20 -176.0(3)
C81 N40 C84 N39 -171.8(2)
C85 N40 C84 N39 7.6(4)
C90 N39 C84 O20 -5.1(4)
C83 N39 C84 O20 175.7(3)
C90 N39 C84 N40 171.4(3)
C83 N39 C84 N40 -7.8(4)
C82 N37 C85 N40 -82.5(3)
C80 N37 C85 N40 92.4(3)
C82 N37 C85 C86 39.0(4)
C80 N37 C85 C86 -146.1(3)
C84 N40 C85 N37 84.6(3)
C81 N40 C85 N37 -96.1(3)
C84 N40 C85 C86 -37.0(4)
C81 N40 C85 C86 142.3(3)
N38 C83 C86 C87 -57.4(3)
N39 C83 C86 C87 179.7(2)
N38 C83 C86 C85 61.1(3)
N39 C83 C86 C85 -61.8(3)
N38 C83 C86 C88 -179.9(2)
N39 C83 C86 C88 57.3(3)
N37 C85 C86 C83 -60.9(3)
N40 C85 C86 C83 61.7(3)
N37 C85 C86 C87 58.2(3)
N40 C85 C86 C87 -179.2(2)
N37 C85 C86 C88 179.9(2)
N40 C85 C86 C88 -57.5(3)
C82 N38 C89 N21 -97.0(3)
C83 N38 C89 N21 76.7(3)
C46 N21 C89 N38 101.2(3)
C49 N21 C89 N38 -80.6(3)
C84 N39 C90 N24 98.4(3)
C83 N39 C90 N24 -82.3(3)
C48 N24 C90 N39 -98.7(3)
C49 N24 C90 N39 77.6(3)

loop_
_platon_squeeze_void_nr
_platon_squeeze_void_average_x
_platon_squeeze_void_average_y
_platon_squeeze_void_average_z
_platon_squeeze_void_volume
_platon_squeeze_void_count_electrons
1 0.134 0.005 -0.014 25.5 1.3
2 0.866 -0.006 0.013 23.3 1.1
3 0.941 0.099 0.016 13.4 2.3
4 0.340 0.458 0.021 7.3 -0.2
5 0.879 0.134 0.032 3.7 -0.1
6 0.115 0.708 0.042 8.1 -0.7
7 0.687 0.677 0.232 21.2 -0.8
8 0.185 0.699 0.237 21.6 -1.7
9 0.814 0.199 0.263 21.6 -1.7
10 0.313 0.177 0.268 21.2 -0.8
11 0.885 0.208 0.458 8.0 -0.6
12 0.063 0.591 0.485 15.1 2.7
13 0.125 0.614 0.470 5.8 -0.3
14 0.139 0.481 0.487 19.6 0.7
15 0.660 0.958 0.479 7.3 -0.2
16 0.866 0.505 0.513 24.6 1.4
17 0.941 0.401 0.516 12.9 2.1
18 0.340 0.042 0.521 7.3 -0.3
19 0.879 0.365 0.532 2.9 -0.1
20 0.115 0.792 0.542 8.1 -0.7
21 0.687 0.823 0.732 21.2 -0.8
22 0.185 0.801 0.737 21.6 -1.4
23 0.814 0.301 0.763 21.6 -1.5
24 0.313 0.323 0.768 21.2 -0.8
25 0.885 0.292 0.958 8.0 -0.6
26 0.059 0.901 0.984 12.2 1.9
27 0.121 0.865 0.967 2.7 -0.2
28 0.660 0.542 0.979 7.3 -0.2
